data_1576270
loop_
_publ_author_name
'Ordyszewska-Lach, Anna'
'Ciepli\'nska, Kinga'
'Anusiewicz, Iwona'
'Chojnacki, Jaros\/law'
'Kaniewska-Laskowska, Kinga'
'Grubba, Rafa\/l'

_publ_section_title
;
 A crystalline phosphorus-substituted borinium ion: double dihydrogen
 activation by an ambiphilic inorganic allene
;
_journal_name_full 'Chemical Science'
_journal_paper_doi 10.1039/D5SC07702H
_journal_year 2025
_chemical_formula_moiety 'C16 Al F36 O4 -, C23 H48 B N2 P2 +, C H2 Cl2'
_chemical_formula_sum 'C40 H50 Al B Cl2 F36 N2 O4 P2'
_chemical_formula_weight 1477.45
_space_group_crystal_system triclinic
_space_group_IT_number 2
_space_group_name_Hall '-P 1'
_space_group_name_H-M_alt 'P -1'
_atom_sites_solution_hydrogens geom
_atom_sites_solution_primary dual
_atom_sites_solution_secondary difmap
_audit_creation_date 2025-04-10
_audit_creation_method
;
Olex2 1.2
(compiled 2018.05.29 svn.r3508 for OlexSys, GUI svn.r5506)
;
_audit_update_record
;
2025-06-16 deposited with the CCDC.	2025-11-18 downloaded from the CCDC.
;
_cell_angle_alpha 96.311(9)
_cell_angle_beta 117.899(8)
_cell_angle_gamma 117.537(8)
_cell_formula_units_Z 4
_cell_length_a 20.238(2)
_cell_length_b 20.360(2)
_cell_length_c 20.160(2)
_cell_measurement_reflns_used 9446
_cell_measurement_temperature 120
_cell_measurement_theta_max 22.60
_cell_measurement_theta_min 2.50
_cell_volume 5918.7(16)
_computing_cell_refinement 'X-Area Recipe 1.34.0.0 (STOE, 2019)'
_computing_data_collection 'X-Area WinXpose 2.0.22.0 (STOE, 2016)'
_computing_data_reduction 'X-Area Integrate 1.77.0.0 (STOE, 2019) X-Area X-Red32 1.65.0.0 (STOE, 2018)'
_computing_molecular_graphics 'Olex2 (Dolomanov et al., 2009)'
_computing_publication_material 'Olex2 (Dolomanov et al., 2009)'
_computing_structure_refinement 'ShelXL (Sheldrick, 2015)'
_computing_structure_solution 'SHELXT 2014/5 (Sheldrick, 2014)'
_diffrn_ambient_temperature 120.0
_diffrn_detector_area_resol_mean 6.67
_diffrn_measured_fraction_theta_full 0.998
_diffrn_measured_fraction_theta_max 0.974
_diffrn_measurement_device_type 'STOE IPDS 2T'
_diffrn_measurement_method 'rotation method, \w scans'
_diffrn_radiation_type MoK\a
_diffrn_radiation_wavelength 0.71073
_diffrn_reflns_av_R_equivalents 0.0600
_diffrn_reflns_av_unetI/netI 0.0579
_diffrn_reflns_Laue_measured_fraction_full 0.998
_diffrn_reflns_Laue_measured_fraction_max 0.974
_diffrn_reflns_limit_h_max 27
_diffrn_reflns_limit_h_min -27
_diffrn_reflns_limit_k_max 27
_diffrn_reflns_limit_k_min -27
_diffrn_reflns_limit_l_max 27
_diffrn_reflns_limit_l_min -26
_diffrn_reflns_number 88112
_diffrn_reflns_point_group_measured_fraction_full 0.998
_diffrn_reflns_point_group_measured_fraction_max 0.974
_diffrn_reflns_theta_full 25.242
_diffrn_reflns_theta_max 29.377
_diffrn_reflns_theta_min 2.013
_diffrn_source 'GeniX Mo, 0.05 x 0.05 mm2 microfocus'
_exptl_absorpt_coefficient_mu 0.333
_exptl_absorpt_correction_type none
_exptl_crystal_colour red
_exptl_crystal_colour_primary red
_exptl_crystal_density_diffrn 1.658
_exptl_crystal_density_method 'not measured'
_exptl_crystal_description needle
_exptl_crystal_F_000 2968
_exptl_crystal_size_max 0.33
_exptl_crystal_size_mid 0.09
_exptl_crystal_size_min 0.06
_refine_diff_density_max 1.449
_refine_diff_density_min -0.828
_refine_diff_density_rms 0.100
_refine_ls_extinction_method none
_refine_ls_goodness_of_fit_ref 1.047
_refine_ls_hydrogen_treatment constr
_refine_ls_matrix_type full
_refine_ls_number_parameters 1918
_refine_ls_number_reflns 31743
_refine_ls_number_restraints 742
_refine_ls_restrained_S_all 1.069
_refine_ls_R_factor_all 0.1625
_refine_ls_R_factor_gt 0.0957
_refine_ls_shift/su_max 0.002
_refine_ls_shift/su_mean 0.000
_refine_ls_structure_factor_coef Fsqd
_refine_ls_weighting_details 'w=1/[\s^2^(Fo^2^)+(0.0662P)^2^+27.3457P] where P=(Fo^2^+2Fc^2^)/3'
_refine_ls_weighting_scheme calc
_refine_ls_wR_factor_gt 0.2069
_refine_ls_wR_factor_ref 0.2543
_reflns_Friedel_coverage 0.000
_reflns_number_gt 18943
_reflns_number_total 31743
_reflns_threshold_expression 'I > 2\s(I)'
_cod_data_source_file d5sc07702h2.cif
_cod_data_source_block 3_WCA
_cod_original_cell_volume 5918.8(13)
_cod_database_code 1576270
_shelx_shelxl_version_number 2018/3
_shelx_space_group_comment
;
The symmetry employed for this shelxl refinement is uniquely defined
by the following loop, which should always be used as a source of
symmetry information in preference to the above space-group names.
They are only intended as comments.
;
_shelx_estimated_absorpt_t_max 0.980
_shelx_estimated_absorpt_t_min 0.898
_olex2_refinement_description
;
1. Fixed Uiso
 At 1.2 times of:
  All C(H,H) groups
 At 1.5 times of:
  All C(H,H,H) groups
2. Restrained distances
 C52-F10 = C52-F11 = C52-F12
 1.34575 with sigma of 0.02
 C53-F13 = C53-F14 = C53-F15
 1.34575 with sigma of 0.02
 C54-F16 = C54-F17 = C54-F18
 1.34575 with sigma of 0.02
 C56-F19 = C56-F20 = C56-F21
 1.34575 with sigma of 0.02
 C57-F22 = C57-F23 = C57-F24
 1.34575 with sigma of 0.02
 C58-F25 = C58-F26 = C58-F27
 1.35 with sigma of 0.02
 C60-F28 = C60-F29 = C60-F30
 1.34575 with sigma of 0.02
 C61-F31 = C61-F32 = C61-F33
 1.34575 with sigma of 0.02
 C62-F34 = C62-F35 = C62-F36
 1.34575 with sigma of 0.02
 Cl3-C80 = Cl4-C80
 1.75 with sigma of 0.02
 Cl3A-C80A = Cl4A-C80A
 1.75 with sigma of 0.02
 Cl3-Cl4 = Cl3A-Cl4A
 2.9 with sigma of 0.02
 F19A-F20A = F20A-F21A = F21A-F19A
 2.15 with sigma of 0.02
 F4A-F5A = F5A-F6A = F6A-F4A
 2.15 with sigma of 0.02
 C51-C52 \\sim C51-C53 \\sim C51-C54
 with sigma of 0.02
 C55-C56 \\sim C55-C57 \\sim C55-C58
 with sigma of 0.02
 C59-C60 \\sim C59-C61 \\sim C59-C62
 with sigma of 0.02
 F1-C48 \\sim F1A-C48A \\sim F2-C48 \\sim F2A-C48A \\sim F3-C48 \\sim F3A-C48A
 with sigma of 0.02
 C47-C48 \\sim C47-C48A
 with sigma of 0.02
 F1-F2 \\sim F1A-F2A \\sim F1-F3 \\sim F1A-F3A
 with sigma of 0.04
 F1-C47 \\sim F1A-C47
 with sigma of 0.04
 F2-F3 \\sim F2A-F3A
 with sigma of 0.04
 F2-C47 \\sim F2A-C47 \\sim F3-C47 \\sim F3A-C47
 with sigma of 0.04
 F4-C49 \\sim F4A-C49A \\sim F5-C49 \\sim F5A-C49A \\sim F6-C49 \\sim F6A-C49A
 with sigma of 0.02
 C47-C49 \\sim C47-C49A
 with sigma of 0.02
 F4-F5 \\sim F4A-F5A
 with sigma of 0.04
 F4-F6 \\sim F4A-F6A
 with sigma of 0.04
 F4-C47 \\sim F4A-C47
 with sigma of 0.04
 F5-F6 \\sim F5A-F6A
 with sigma of 0.04
 F5-C47 \\sim F5A-C47
 with sigma of 0.04
 F6-C47 \\sim F6A-C47
 with sigma of 0.04
 F7-C50 \\sim F7A-C50A \\sim F8-C50 \\sim F8A-C50A \\sim F9-C50 \\sim F9A-C50A
 with sigma of 0.02
 F7-F4A \\sim F7A-F4A
 with sigma of 0.02
 C47-C50 \\sim C47-C50A
 with sigma of 0.02
 F7-F8 \\sim F7A-F8A
 with sigma of 0.04
 F7-F9 \\sim F7A-F9A
 with sigma of 0.04
 F7-C47 \\sim F7A-C47
 with sigma of 0.04
 F8-F9 \\sim F8A-F9A
 with sigma of 0.04
 F8-C47 \\sim F8A-C47
 with sigma of 0.04
 F9-C47 \\sim F9A-C47
 with sigma of 0.04
 C50-F4A \\sim C50A-F4A
 with sigma of 0.04
 F19-C56 \\sim F19A-C56A \\sim F20-C56 \\sim F20A-C56A \\sim F21-C56 \\sim
F21A-C56A
 with sigma of 0.02
 F22-C57 \\sim F22A-C57A \\sim F23-C57 \\sim F23A-C57A \\sim F24-C57 \\sim
F24A-C57A
 with sigma of 0.02
 F25-C58 \\sim F25A-C58A \\sim F26-C58 \\sim F26A-C58A \\sim F27-C58 \\sim
F27A-C58A
 with sigma of 0.02
 O3-C55 \\sim O3-C55A
 with sigma of 0.02
 C55-C56 \\sim C55A-C56A \\sim C55-C57 \\sim C55A-C57A \\sim C55-C58 \\sim
C55A-C58A
 with sigma of 0.02
 F19-F20 \\sim F19A-F20A \\sim F19-F21 \\sim F19A-F21A \\sim F20-F21 \\sim
F20A-F21A
 with sigma of 0.04
 F19-C55 \\sim F19A-C55A \\sim F20-C55 \\sim F20A-C55A \\sim F21-C55 \\sim
F21A-C55A
 with sigma of 0.04
 F22-F23 \\sim F22A-F23A \\sim F22-F24 \\sim F22A-F24A \\sim F23-F24 \\sim
F23A-F24A
 with sigma of 0.04
 F22-C55 \\sim F22A-C55A \\sim F23-C55 \\sim F23A-C55A \\sim F24-C55 \\sim
F24A-C55A
 with sigma of 0.04
 F25-F26 \\sim F25A-F26A \\sim F25-F27 \\sim F25A-F27A \\sim F26-F27 \\sim
F26A-F27A
 with sigma of 0.04
 F25-C55 \\sim F25A-C55A \\sim F26-C55 \\sim F26A-C55A \\sim F27-C55 \\sim
F27A-C55A
 with sigma of 0.04
 O3-C56 \\sim O3-C56A \\sim O3-C57 \\sim O3-C57A \\sim O3-C58 \\sim O3-C58A
 with sigma of 0.04
 C56-C57 \\sim C56A-C57A \\sim C56-C58 \\sim C56A-C58A \\sim C57-C58 \\sim
C57A-C58A
 with sigma of 0.04
 Al1-O4 \\sim Al1-O4A
 with sigma of 0.02
 F35-C62 \\sim F35A-C62A \\sim F28-C60 \\sim F28A-C60A \\sim F29-C60 \\sim
F29A-C60A
 with sigma of 0.02
 F30-C60 \\sim F30A-C60A \\sim F31-C61 \\sim F31A-C61A \\sim F33-C61 \\sim
F33A-C61A
 with sigma of 0.02
 F32-C61 \\sim F32A-C61A \\sim F36-C62 \\sim F36A-C62A \\sim F34-C62 \\sim
F34A-C62A
 with sigma of 0.02
 O4-C59 \\sim O4A-C59A
 with sigma of 0.02
 C59-C60 \\sim C59A-C60A
 with sigma of 0.02
 C59-C61 \\sim C59A-C61A
 with sigma of 0.02
 C59-C62 \\sim C59A-C62A
 with sigma of 0.02
 Al1-C59 \\sim Al1-C59A
 with sigma of 0.04
 F35-F36 \\sim F35A-F36A \\sim F35-F34 \\sim F35A-F34A \\sim F28-F29 \\sim
F28A-F29A
 with sigma of 0.04
 F35-C59 \\sim F35A-C59A \\sim F28-C59 \\sim F28A-C59A \\sim F29-C59 \\sim
F29A-C59A \\sim F30-C59 ~
 F30A-C59A
 with sigma of 0.04
 F28-F30 \\sim F28A-F30A \\sim F29-F30 \\sim F29A-F30A \\sim F31-F33 \\sim
F31A-F33A \\sim F31-F32 ~
 F31A-F32A
 with sigma of 0.04
 F31-C59 \\sim F31A-C59A
 with sigma of 0.04
 F33-F32 \\sim F33A-F32A
 with sigma of 0.04
 F33-C59 \\sim F33A-C59A \\sim F32-C59 \\sim F32A-C59A
 with sigma of 0.04
 F36-F34 \\sim F36A-F34A
 with sigma of 0.04
 F36-C59 \\sim F36A-C59A \\sim F34-C59 \\sim F34A-C59A
 with sigma of 0.04
 O4-C60 \\sim O4A-C60A \\sim O4-C61 \\sim O4A-C61A \\sim O4-C62 \\sim O4A-C62A
 with sigma of 0.04
 C60-C61 \\sim C60A-C61A
 with sigma of 0.04
 C60-C62 \\sim C60A-C62A
 with sigma of 0.04
 C61-C62 \\sim C61A-C62A
 with sigma of 0.04
 Al1-O2 \\sim Al1-O2A
 with sigma of 0.02
 F10-C52 \\sim F10A-C52A \\sim F11-C52 \\sim F11A-C52A \\sim F12-C52 \\sim
F12A-C52A
 with sigma of 0.02
 F13-C53 \\sim F13A-C53A \\sim F14-C53 \\sim F14A-C53A \\sim F15-C53 \\sim
F15A-C53A
 with sigma of 0.02
 F16-C54 \\sim F16A-C54A \\sim F17-C54 \\sim F17A-C54A \\sim F18-C54 \\sim
F18A-C54A
 with sigma of 0.02
 O2-C51 \\sim O2A-C51
 with sigma of 0.02
 O2A-C52A \\sim O2A-C53A \\sim O2A-C54A
 with sigma of 0.02
 C52A-C53A \\sim C53A-C54A \\sim C54A-C52A
 with sigma of 0.02
 C51-C52 \\sim C51-C52A \\sim C51-C53 \\sim C51-C53A \\sim C51-C54 \\sim
C51-C54A
 with sigma of 0.02
 F10-F11 \\sim F10A-F11A \\sim F10-F12 \\sim F10A-F12A \\sim F11-F12 \\sim
F11A-F12A
 with sigma of 0.04
 F10-C51 \\sim F10A-C51 \\sim F11-C51 \\sim F11A-C51 \\sim F12-C51 \\sim
F12A-C51
 with sigma of 0.04
 F13-F14 \\sim F13A-F14A \\sim F13-F15 \\sim F13A-F15A \\sim F14-F15 \\sim
F14A-F15A
 with sigma of 0.04
 F13-C51 \\sim F13A-C51 \\sim F14-C51 \\sim F14A-C51 \\sim F15-C51 \\sim
F15A-C51
 with sigma of 0.04
 F16-F17 \\sim F16A-F17A \\sim F16-F18 \\sim F16A-F18A \\sim F17-F18 \\sim
F17A-F18A
 with sigma of 0.04
 F16-C51 \\sim F16A-C51 \\sim F17-C51 \\sim F17A-C51 \\sim F18-C51 \\sim
F18A-C51
 with sigma of 0.04
 F46-C68 \\sim F46A-C68A \\sim F47-C68 \\sim F47A-C68A \\sim F48-C68 \\sim
F48A-C68A
 with sigma of 0.02
 F49-C69 \\sim F49A-C69A \\sim F50-C69 \\sim F50A-C69A \\sim F51-C69 \\sim
F51A-C69A
 with sigma of 0.02
 F52-C70 \\sim F52A-C70A \\sim F53-C70 \\sim F53A-C70A \\sim F54-C70 \\sim
F54A-C70A
 with sigma of 0.02
 C67-C68 \\sim C67-C68A \\sim C67-C69 \\sim C67-C69A \\sim C67-C70 \\sim
C67-C70A
 with sigma of 0.02
 F46-F47 \\sim F46A-F47A \\sim F46-F48 \\sim F46A-F48A
 with sigma of 0.04
 F46-C67 \\sim F46A-C67
 with sigma of 0.04
 F47-F48 \\sim F47A-F48A
 with sigma of 0.04
 F47-C67 \\sim F47A-C67
 with sigma of 0.04
 F48-C67 \\sim F48A-C67
 with sigma of 0.04
 F49-F50 \\sim F49A-F50A
 with sigma of 0.04
 F49-F51 \\sim F49A-F51A
 with sigma of 0.04
 F49-C67 \\sim F49A-C67
 with sigma of 0.04
 F50-F51 \\sim F50A-F51A
 with sigma of 0.04
 F50-C67 \\sim F50A-C67
 with sigma of 0.04
 F51-C67 \\sim F51A-C67
 with sigma of 0.04
 F52-F53 \\sim F52A-F53A
 with sigma of 0.04
 F52-F54 \\sim F52A-F54A
 with sigma of 0.04
 F52-C67 \\sim F52A-C67
 with sigma of 0.04
 F53-F54 \\sim F53A-F54A
 with sigma of 0.04
 F53-C67 \\sim F53A-C67
 with sigma of 0.04
 F54-C67 \\sim F54A-C67
 with sigma of 0.04
3. Uiso/Uaniso restraints and constraints
C49 \\sim C49A \\sim C50 \\sim C50A: within 2A with sigma of 0.04 and sigma for
terminal atoms of 0.08
C48 \\sim C48A: within 2A with sigma of 0.04 and sigma for terminal atoms of
0.08
F19 \\sim F20 \\sim F21: within 2A with sigma of 0.04 and sigma for terminal
atoms of 0.08
F19A \\sim F20A \\sim F21A: within 2A with sigma of 0.04 and sigma for terminal
atoms of 0.08
C53 \\sim C53A: within 2A with sigma of 0.04 and sigma for terminal atoms of
0.08
C54 \\sim C54A: within 2A with sigma of 0.04 and sigma for terminal atoms of
0.08
C56 \\sim C56A: within 2A with sigma of 0.04 and sigma for terminal atoms of
0.08
C57 \\sim C57A: within 2A with sigma of 0.04 and sigma for terminal atoms of
0.08
C58 \\sim C58A: within 2A with sigma of 0.04 and sigma for terminal atoms of
0.08
Uanis(C55) = Uanis(C55A)
4. Others
 Sof(F1A)=Sof(F2A)=Sof(F3A)=Sof(F4A)=Sof(F5A)=Sof(F6A)=Sof(F7A)=Sof(F8A)=
 Sof(F9A)=Sof(C48A)=Sof(C49A)=Sof(C50A)=1-FVAR(1)
 Sof(F1)=Sof(F2)=Sof(F3)=Sof(F4)=Sof(F5)=Sof(F6)=Sof(F7)=Sof(F8)=Sof(F9)=
 Sof(C48)=Sof(C49)=Sof(C50)=FVAR(1)
 Sof(F19A)=Sof(F20A)=Sof(F21A)=Sof(F22A)=Sof(F23A)=Sof(F24A)=Sof(F25A)=
 Sof(F26A)=Sof(F27A)=Sof(O3A)=Sof(C55A)=Sof(C56A)=Sof(C57A)=Sof(C58A)=1-FVAR(2)
 Sof(F19)=Sof(F20)=Sof(F21)=Sof(F22)=Sof(F23)=Sof(F24)=Sof(F25)=Sof(F26)=
 Sof(F27)=Sof(O3)=Sof(C55)=Sof(C56)=Sof(C57)=Sof(C58)=FVAR(2)
 1(DFIX)=1(DFIX)=1(DFIX)=1(DFIX)=1(DFIX)=1(DFIX)=1(DFIX)=1(DFIX)=FVAR(3)
 Sof(F28A)=Sof(F29A)=Sof(F30A)=Sof(F31A)=Sof(F32A)=Sof(F33A)=Sof(F34A)=
 Sof(F35A)=Sof(F36A)=Sof(O4A)=Sof(C59A)=Sof(C60A)=Sof(C61A)=Sof(C62A)=1-FVAR(4)
 Sof(F28)=Sof(F29)=Sof(F30)=Sof(F31)=Sof(F32)=Sof(F33)=Sof(F34)=Sof(F35)=
 Sof(F36)=Sof(O4)=Sof(C59)=Sof(C60)=Sof(C61)=Sof(C62)=FVAR(4)
 Sof(F10A)=Sof(F11A)=Sof(F12A)=Sof(F13A)=Sof(F14A)=Sof(F15A)=Sof(F16A)=
 Sof(F17A)=Sof(F18A)=Sof(O2A)=Sof(C52A)=Sof(C53A)=Sof(C54A)=1-FVAR(5)
 Sof(F10)=Sof(F11)=Sof(F12)=Sof(F13)=Sof(F14)=Sof(F15)=Sof(F16)=Sof(F17)=
 Sof(F18)=Sof(O2)=Sof(C52)=Sof(C53)=Sof(C54)=FVAR(5)
 Sof(F46A)=Sof(F47A)=Sof(F48A)=Sof(F49A)=Sof(F50A)=Sof(F51A)=Sof(F52A)=
 Sof(F53A)=Sof(F54A)=Sof(C68A)=Sof(C69A)=Sof(C70A)=1-FVAR(6)
 Sof(F46)=Sof(F47)=Sof(F48)=Sof(F49)=Sof(F50)=Sof(F51)=Sof(F52)=Sof(F53)=
 Sof(F54)=Sof(C68)=Sof(C69)=Sof(C70)=FVAR(6)
 Sof(Cl3A)=Sof(Cl4A)=Sof(C80A)=Sof(H80C)=Sof(H80D)=1-FVAR(7)
 Sof(Cl3)=Sof(Cl4)=Sof(C80)=Sof(H80A)=Sof(H80B)=FVAR(7)
 Fixed Uiso: F2A(0.08) F20A(0.08)
5.a Secondary CH2 refined with riding coordinates:
 C79(H79A,H79B), C80(H80A,H80B), C80A(H80C,H80D)
5.b Idealised Me refined as rotating group:
 C27(H27A,H27B,H27C), C28(H28A,H28B,H28C), C29(H29A,H29B,H29C), C30(H30A,H30B,
 H30C), C32(H32A,H32B,H32C), C33(H33A,H33B,H33C), C34(H34A,H34B,H34C), C36(H36A,
 H36B,H36C), C37(H37A,H37B,H37C), C38(H38A,H38B,H38C), C40(H40A,H40B,H40C),
 C41(H41A,H41B,H41C), C42(H42A,H42B,H42C), C44(H44A,H44B,H44C), C45(H45A,H45B,
 H45C), C46(H46A,H46B,H46C), C4(H4A,H4B,H4C), C5(H5A,H5B,H5C), C6(H6A,H6B,H6C),
 C7(H7A,H7B,H7C), C9(H9A,H9B,H9C), C10(H10A,H10B,H10C), C11(H11A,H11B,H11C),
 C13(H13A,H13B,H13C), C14(H14A,H14B,H14C), C15(H15A,H15B,H15C), C17(H17A,H17B,
 H17C), C18(H18A,H18B,H18C), C19(H19A,H19B,H19C), C21(H21A,H21B,H21C), C22(H22A,
 H22B,H22C), C23(H23A,H23B,H23C)
;
_olex2_submission_special_instructions 'No special instructions were received'

loop_
_space_group_symop_operation_xyz
'x, y, z'
'-x, -y, -z'

loop_
_atom_site_label
_atom_site_type_symbol
_atom_site_fract_x
_atom_site_fract_y
_atom_site_fract_z
_atom_site_U_iso_or_equiv
_atom_site_adp_type
_atom_site_occupancy
_atom_site_site_symmetry_order
_atom_site_calc_flag
_atom_site_refinement_flags_posn
_atom_site_refinement_flags_adp
_atom_site_refinement_flags_occupancy
_atom_site_disorder_assembly
_atom_site_disorder_group
Cl1 Cl 1.11989(12) 0.49986(10) 0.58845(13) 0.0714(5) Uani 1 1 d . . . . .
Cl2 Cl 1.02572(16) 0.51579(16) 0.65540(14) 0.0908(6) Uani 1 1 d . . . . .
C79 C 1.1112(6) 0.5045(6) 0.6725(5) 0.092(3) Uani 1 1 d . . . . .
H79A H 1.097635 0.453990 0.680690 0.110 Uiso 1 1 calc R . . . .
H79B H 1.170999 0.550977 0.723477 0.110 Uiso 1 1 calc R . . . .
Cl3 Cl 0.0854(4) 0.0106(2) 0.1127(3) 0.0918(18) Uani 0.511(6) 1 d D . P A 1
Cl3A Cl 0.0431(3) 0.1036(3) 0.1842(3) 0.0764(14) Uani 0.489(6) 1 d D . P A 2
Cl4 Cl -0.0022(10) -0.0679(8) 0.1817(5) 0.278(8) Uani 0.511(6) 1 d D . P A 1
Cl4A Cl 0.0848(11) 0.0007(9) 0.1454(18) 0.48(2) Uani 0.489(6) 1 d D . P A 2
C80 C 0.052(4) 0.0281(17) 0.177(3) 0.23(2) Uiso 0.511(6) 1 d D . P A 1
H80A H 0.008980 0.042901 0.151731 0.278 Uiso 0.511(6) 1 calc R . P A 1
H80B H 0.106792 0.071911 0.232150 0.278 Uiso 0.511(6) 1 calc R . P A 1
C80A C 0.041(2) 0.0237(15) 0.199(2) 0.131(9) Uiso 0.489(6) 1 d D . P A 2
H80C H -0.022282 -0.023216 0.175248 0.158 Uiso 0.489(6) 1 calc R . P A 2
H80D H 0.081295 0.037685 0.258599 0.158 Uiso 0.489(6) 1 calc R . P A 2
P3 P 0.90790(9) 0.63786(8) 1.06481(8) 0.0356(3) Uani 1 1 d . . . . .
P4 P 1.01515(8) 0.69045(7) 0.98398(7) 0.0301(2) Uani 1 1 d . . . . .
N3 N 0.7439(2) 0.5985(2) 0.8489(2) 0.0290(7) Uani 1 1 d . . . . .
N4 N 0.8240(2) 0.7291(2) 0.9052(2) 0.0290(7) Uani 1 1 d . . . . .
C24 C 0.8265(3) 0.6658(3) 0.9146(3) 0.0287(8) Uani 1 1 d . . . . .
C25 C 0.6900(3) 0.6206(3) 0.7980(3) 0.0310(9) Uani 1 1 d . . . . .
C26 C 0.7406(3) 0.7027(3) 0.8339(3) 0.0311(9) Uani 1 1 d . . . . .
C27 C 0.7120(3) 0.5146(3) 0.8310(3) 0.0367(10) Uani 1 1 d . . . . .
H27A H 0.655214 0.484353 0.827197 0.055 Uiso 1 1 calc GR . . . .
H27B H 0.759413 0.512584 0.875211 0.055 Uiso 1 1 calc GR . . . .
H27C H 0.699962 0.490078 0.778432 0.055 Uiso 1 1 calc GR . . . .
C28 C 0.5965(3) 0.5594(3) 0.7204(3) 0.0397(11) Uani 1 1 d . . . . .
H28A H 0.600422 0.528625 0.683165 0.060 Uiso 1 1 calc GR . . . .
H28B H 0.570540 0.587135 0.693725 0.060 Uiso 1 1 calc GR . . . .
H28C H 0.556700 0.521952 0.732990 0.060 Uiso 1 1 calc GR . . . .
C29 C 0.7184(4) 0.7595(3) 0.8082(3) 0.0428(11) Uani 1 1 d . . . . .
H29A H 0.726668 0.794186 0.853306 0.064 Uiso 1 1 calc GR . . . .
H29B H 0.654388 0.728271 0.759363 0.064 Uiso 1 1 calc GR . . . .
H29C H 0.759671 0.793645 0.795092 0.064 Uiso 1 1 calc GR . . . .
C30 C 0.8954(3) 0.8135(3) 0.9645(3) 0.0396(11) Uani 1 1 d . . . . .
H30A H 0.919676 0.845684 0.938545 0.059 Uiso 1 1 calc GR . . . .
H30B H 0.945402 0.817046 1.012154 0.059 Uiso 1 1 calc GR . . . .
H30C H 0.869403 0.834918 0.982722 0.059 Uiso 1 1 calc GR . . . .
C31 C 0.9489(3) 0.5717(3) 1.0951(3) 0.0388(11) Uani 1 1 d . . . . .
C32 C 0.9218(5) 0.5360(4) 1.1483(4) 0.0566(15) Uani 1 1 d . . . . .
H32A H 0.953133 0.580184 1.200588 0.085 Uiso 1 1 calc GR . . . .
H32B H 0.939969 0.499221 1.159526 0.085 Uiso 1 1 calc GR . . . .
H32C H 0.854933 0.505618 1.119043 0.085 Uiso 1 1 calc GR . . . .
C33 C 0.9038(5) 0.5012(4) 1.0166(4) 0.0551(15) Uani 1 1 d . . . . .
H33A H 0.836580 0.470439 0.984601 0.083 Uiso 1 1 calc GR . . . .
H33B H 0.922015 0.465115 1.031461 0.083 Uiso 1 1 calc GR . . . .
H33C H 0.923808 0.522688 0.983319 0.083 Uiso 1 1 calc GR . . . .
C34 C 1.0538(4) 0.6217(4) 1.1447(4) 0.0520(14) Uani 1 1 d . . . . .
H34A H 1.072660 0.639590 1.109582 0.078 Uiso 1 1 calc GR . . . .
H34B H 1.074168 0.588028 1.164062 0.078 Uiso 1 1 calc GR . . . .
H34C H 1.081866 0.669366 1.192225 0.078 Uiso 1 1 calc GR . . . .
C35 C 0.8176(3) 0.6280(3) 1.0779(3) 0.0422(12) Uani 1 1 d . . . . .
C36 C 0.8508(4) 0.6448(5) 1.1677(4) 0.0606(17) Uani 1 1 d . . . . .
H36A H 0.848173 0.598301 1.178793 0.091 Uiso 1 1 calc GR . . . .
H36B H 0.811073 0.653037 1.176599 0.091 Uiso 1 1 calc GR . . . .
H36C H 0.914457 0.693871 1.205075 0.091 Uiso 1 1 calc GR . . . .
C37 C 0.7252(4) 0.5454(5) 1.0203(4) 0.071(2) Uani 1 1 d . . . . .
H37A H 0.699592 0.538682 0.963006 0.106 Uiso 1 1 calc GR . . . .
H37B H 0.682806 0.541915 1.033021 0.106 Uiso 1 1 calc GR . . . .
H37C H 0.733520 0.502382 1.027683 0.106 Uiso 1 1 calc GR . . . .
C38 C 0.8071(6) 0.6953(5) 1.0596(5) 0.075(2) Uani 1 1 d . . . . .
H38A H 0.868219 0.746708 1.088330 0.113 Uiso 1 1 calc GR . . . .
H38B H 0.773144 0.701843 1.078713 0.113 Uiso 1 1 calc GR . . . .
H38C H 0.773181 0.680189 0.999983 0.113 Uiso 1 1 calc GR . . . .
C39 C 0.9817(3) 0.6713(3) 0.8753(3) 0.0374(10) Uani 1 1 d . . . . .
C40 C 1.0667(4) 0.6945(4) 0.8771(3) 0.0506(14) Uani 1 1 d . . . . .
H40A H 1.111519 0.753858 0.904209 0.076 Uiso 1 1 calc GR . . . .
H40B H 1.047856 0.674409 0.820539 0.076 Uiso 1 1 calc GR . . . .
H40C H 1.094866 0.669863 0.907832 0.076 Uiso 1 1 calc GR . . . .
C41 C 0.9114(4) 0.5779(4) 0.8276(3) 0.0524(14) Uani 1 1 d . . . . .
H41A H 0.939877 0.551785 0.854399 0.079 Uiso 1 1 calc GR . . . .
H41B H 0.892524 0.562030 0.770641 0.079 Uiso 1 1 calc GR . . . .
H41C H 0.857331 0.560476 0.827293 0.079 Uiso 1 1 calc GR . . . .
C42 C 0.9387(4) 0.7106(4) 0.8290(3) 0.0473(13) Uani 1 1 d . . . . .
H42A H 0.882696 0.693366 0.825372 0.071 Uiso 1 1 calc GR . . . .
H42B H 0.922913 0.693724 0.773287 0.071 Uiso 1 1 calc GR . . . .
H42C H 0.982674 0.770019 0.858561 0.071 Uiso 1 1 calc GR . . . .
C43 C 1.1176(3) 0.8016(3) 1.0586(3) 0.0355(10) Uani 1 1 d . . . . .
C44 C 1.2048(3) 0.8041(4) 1.0888(3) 0.0509(14) Uani 1 1 d . . . . .
H44A H 1.203294 0.765090 1.113611 0.076 Uiso 1 1 calc GR . . . .
H44B H 1.259851 0.859078 1.130114 0.076 Uiso 1 1 calc GR . . . .
H44C H 1.206637 0.789753 1.041987 0.076 Uiso 1 1 calc GR . . . .
C45 C 1.1212(4) 0.8641(3) 1.0220(4) 0.0483(13) Uani 1 1 d . . . . .
H45A H 1.119795 0.849233 0.973283 0.072 Uiso 1 1 calc GR . . . .
H45B H 1.178066 0.918203 1.063287 0.072 Uiso 1 1 calc GR . . . .
H45C H 1.067881 0.864942 1.006155 0.072 Uiso 1 1 calc GR . . . .
C46 C 1.1180(3) 0.8251(3) 1.1338(3) 0.0395(11) Uani 1 1 d . . . . .
H46A H 1.066604 0.829198 1.117375 0.059 Uiso 1 1 calc GR . . . .
H46B H 1.176277 0.877752 1.176660 0.059 Uiso 1 1 calc GR . . . .
H46C H 1.111206 0.783394 1.155454 0.059 Uiso 1 1 calc GR . . . .
B2 B 0.9095(3) 0.6666(3) 0.9826(3) 0.0282(9) Uani 1 1 d . . . . .
P1 P 1.00554(8) 0.23580(7) 0.47047(7) 0.0310(2) Uani 1 1 d . . . . .
P2 P 0.91982(9) 0.15065(9) 0.56180(10) 0.0473(4) Uani 1 1 d . . . . .
N1 N 0.8075(3) 0.2348(2) 0.4004(2) 0.0313(8) Uani 1 1 d . . . . .
N2 N 0.7350(3) 0.1064(2) 0.3369(2) 0.0329(8) Uani 1 1 d . . . . .
C1 C 0.8171(3) 0.1734(3) 0.4026(3) 0.0305(9) Uani 1 1 d . . . . .
C2 C 0.7201(3) 0.2066(3) 0.3337(3) 0.0375(10) Uani 1 1 d . . . . .
C3 C 0.6747(3) 0.1259(3) 0.2933(3) 0.0393(11) Uani 1 1 d . . . . .
C4 C 0.8791(3) 0.3214(3) 0.4553(3) 0.0380(10) Uani 1 1 d . . . . .
H4A H 0.935205 0.328589 0.498297 0.057 Uiso 1 1 calc GR . . . .
H4B H 0.857641 0.341910 0.480971 0.057 Uiso 1 1 calc GR . . . .
H4C H 0.892285 0.351674 0.423407 0.057 Uiso 1 1 calc GR . . . .
C5 C 0.6898(4) 0.2604(4) 0.3173(4) 0.0555(15) Uani 1 1 d . . . . .
H5A H 0.691188 0.283539 0.363663 0.083 Uiso 1 1 calc GR . . . .
H5B H 0.626819 0.228766 0.266600 0.083 Uiso 1 1 calc GR . . . .
H5C H 0.731225 0.304595 0.310839 0.083 Uiso 1 1 calc GR . . . .
C6 C 0.5801(4) 0.0632(4) 0.2160(3) 0.0525(14) Uani 1 1 d . . . . .
H6A H 0.584411 0.048831 0.170879 0.079 Uiso 1 1 calc GR . . . .
H6B H 0.543719 0.085198 0.201888 0.079 Uiso 1 1 calc GR . . . .
H6C H 0.550184 0.014503 0.224584 0.079 Uiso 1 1 calc GR . . . .
C7 C 0.7132(4) 0.0261(3) 0.3113(4) 0.0467(12) Uani 1 1 d . . . . .
H7A H 0.698412 0.008552 0.256031 0.070 Uiso 1 1 calc GR . . . .
H7B H 0.660005 -0.011966 0.310124 0.070 Uiso 1 1 calc GR . . . .
H7C H 0.766257 0.027002 0.350276 0.070 Uiso 1 1 calc GR . . . .
C8 C 0.9921(3) 0.2396(3) 0.3721(3) 0.0385(10) Uani 1 1 d . . . . .
C9 C 0.8895(4) 0.1885(4) 0.3000(3) 0.0525(14) Uani 1 1 d . . . . .
H9A H 0.858135 0.134198 0.299029 0.079 Uiso 1 1 calc GR . . . .
H9B H 0.882926 0.183442 0.247979 0.079 Uiso 1 1 calc GR . . . .
H9C H 0.861997 0.215171 0.306866 0.079 Uiso 1 1 calc GR . . . .
C10 C 1.0350(4) 0.2013(4) 0.3532(4) 0.0473(13) Uani 1 1 d . . . . .
H10A H 1.100819 0.232815 0.398412 0.071 Uiso 1 1 calc GR . . . .
H10B H 1.027440 0.201728 0.301621 0.071 Uiso 1 1 calc GR . . . .
H10C H 1.004138 0.145023 0.347709 0.071 Uiso 1 1 calc GR . . . .
C11 C 1.0373(4) 0.3265(4) 0.3776(4) 0.0504(13) Uani 1 1 d . . . . .
H11A H 1.015481 0.352835 0.396598 0.076 Uiso 1 1 calc GR . . . .
H11B H 1.020926 0.324728 0.323078 0.076 Uiso 1 1 calc GR . . . .
H11C H 1.104395 0.357502 0.416767 0.076 Uiso 1 1 calc GR . . . .
C12 C 1.1269(3) 0.2801(3) 0.5607(3) 0.0342(10) Uani 1 1 d . . . . .
C13 C 1.1398(4) 0.3168(4) 0.6409(3) 0.0566(16) Uani 1 1 d . . . . .
H13A H 1.127526 0.358041 0.638150 0.085 Uiso 1 1 calc GR . . . .
H13B H 1.203212 0.342043 0.688457 0.085 Uiso 1 1 calc GR . . . .
H13C H 1.096844 0.273490 0.646901 0.085 Uiso 1 1 calc GR . . . .
C14 C 1.1967(3) 0.3523(3) 0.5572(3) 0.0401(11) Uani 1 1 d . . . . .
H14A H 1.192311 0.333008 0.507571 0.060 Uiso 1 1 calc GR . . . .
H14B H 1.259145 0.377154 0.606280 0.060 Uiso 1 1 calc GR . . . .
H14C H 1.183278 0.392815 0.555468 0.060 Uiso 1 1 calc GR . . . .
C15 C 1.1480(4) 0.2174(3) 0.5632(4) 0.0525(14) Uani 1 1 d . . . . .
H15A H 1.109599 0.175169 0.573484 0.079 Uiso 1 1 calc GR . . . .
H15B H 1.213222 0.244205 0.607475 0.079 Uiso 1 1 calc GR . . . .
H15C H 1.134947 0.192539 0.510180 0.079 Uiso 1 1 calc GR . . . .
C16 C 0.8854(5) 0.0413(4) 0.5301(5) 0.075(2) Uani 1 1 d . . . . .
C17 C 0.9131(5) 0.0251(4) 0.4736(6) 0.088(3) Uani 1 1 d . . . . .
H17A H 0.877429 0.027778 0.421656 0.132 Uiso 1 1 calc GR . . . .
H17B H 0.900251 -0.029042 0.461949 0.132 Uiso 1 1 calc GR . . . .
H17C H 0.978976 0.066448 0.501374 0.132 Uiso 1 1 calc GR . . . .
C18 C 0.9421(6) 0.0361(6) 0.6103(7) 0.124(4) Uani 1 1 d . . . . .
H18A H 1.004657 0.060174 0.625901 0.186 Uiso 1 1 calc GR . . . .
H18B H 0.912911 -0.021109 0.601840 0.186 Uiso 1 1 calc GR . . . .
H18C H 0.945055 0.065922 0.654355 0.186 Uiso 1 1 calc GR . . . .
C19 C 0.7818(5) -0.0266(4) 0.4858(5) 0.075(2) Uani 1 1 d . . . . .
H19A H 0.763223 -0.018016 0.520998 0.113 Uiso 1 1 calc GR . . . .
H19B H 0.771421 -0.079838 0.474748 0.113 Uiso 1 1 calc GR . . . .
H19C H 0.745268 -0.024924 0.433510 0.113 Uiso 1 1 calc GR . . . .
C20 C 0.8417(4) 0.1591(4) 0.5839(3) 0.0528(15) Uani 1 1 d . . . . .
C21 C 0.8505(5) 0.1340(5) 0.6551(4) 0.086(3) Uani 1 1 d . . . . .
H21A H 0.817368 0.074659 0.634719 0.129 Uiso 1 1 calc GR . . . .
H21B H 0.824059 0.150895 0.677008 0.129 Uiso 1 1 calc GR . . . .
H21C H 0.915738 0.160285 0.698896 0.129 Uiso 1 1 calc GR . . . .
C22 C 0.7393(4) 0.1121(4) 0.5133(4) 0.0578(16) Uani 1 1 d . . . . .
H22A H 0.732577 0.128707 0.468080 0.087 Uiso 1 1 calc GR . . . .
H22B H 0.708512 0.123965 0.533333 0.087 Uiso 1 1 calc GR . . . .
H22C H 0.711085 0.053502 0.493485 0.087 Uiso 1 1 calc GR . . . .
C23 C 0.8831(5) 0.2496(4) 0.6154(4) 0.0675(19) Uani 1 1 d . . . . .
H23A H 0.947488 0.280266 0.663418 0.101 Uiso 1 1 calc GR . . . .
H23B H 0.848167 0.258909 0.631332 0.101 Uiso 1 1 calc GR . . . .
H23C H 0.880083 0.267848 0.571710 0.101 Uiso 1 1 calc GR . . . .
B1 B 0.9050(4) 0.1804(3) 0.4707(3) 0.0323(10) Uani 1 1 d . . . . .
Al1 Al 0.46467(9) 0.23686(8) -0.00742(8) 0.0269(3) Uani 1 1 d D . . . .
F1 F 0.2870(6) 0.2308(6) -0.1212(5) 0.0583(19) Uani 0.643(5) 1 d D . P B 1
F1A F 0.2596(9) 0.2002(8) -0.1469(8) 0.051(4) Uiso 0.357(5) 1 d D . P B 2
F2 F 0.3642(6) 0.3534(4) -0.1133(6) 0.072(2) Uani 0.643(5) 1 d D . P B 1
F2A F 0.2225(8) 0.1905(8) -0.2685(7) 0.080 Uiso 0.357(5) 1 d D . P B 2
F3 F 0.2437(4) 0.2497(5) -0.2320(3) 0.068(2) Uani 0.643(5) 1 d D . P B 1
F3A F 0.2571(17) 0.1138(10) -0.2196(17) 0.070(6) Uiso 0.357(5) 1 d D . P B 2
F4 F 0.2880(5) 0.1800(3) -0.3102(3) 0.0614(17) Uani 0.643(5) 1 d D . P B 1
F4A F 0.3399(7) 0.1820(6) -0.2947(6) 0.062(3) Uiso 0.357(5) 1 d D . P B 2
F5 F 0.3770(5) 0.1510(3) -0.2333(4) 0.0608(16) Uani 0.643(5) 1 d D . P B 1
F5A F 0.4826(8) 0.2771(7) -0.2017(9) 0.071(5) Uiso 0.357(5) 1 d D . P B 2
F6 F 0.2605(8) 0.1178(5) -0.2324(8) 0.077(4) Uani 0.643(5) 1 d D . P B 1
F6A F 0.4205(7) 0.1645(6) -0.1913(7) 0.052(3) Uiso 0.357(5) 1 d D . P B 2
F7 F 0.4817(5) 0.3045(5) -0.2076(4) 0.0649(18) Uani 0.643(5) 1 d D . P B 1
F7A F 0.4937(13) 0.3916(14) -0.1157(17) 0.096(11) Uiso 0.357(5) 1 d D . P B 2
F8 F 0.5023(7) 0.3962(5) -0.1154(5) 0.068(4) Uani 0.643(5) 1 d D . P B 1
F8A F 0.3507(11) 0.3469(11) -0.1435(10) 0.070(5) Uiso 0.357(5) 1 d D . P B 2
F9 F 0.3906(5) 0.3401(4) -0.2411(4) 0.0523(16) Uani 0.643(5) 1 d D . P B 1
F9A F 0.3651(10) 0.3351(10) -0.2387(8) 0.062(5) Uiso 0.357(5) 1 d D . P B 2
F10 F 0.3931(9) 0.0197(6) -0.0178(8) 0.129(4) Uani 0.688(7) 1 d D . P C 1
F10A F 0.2898(13) -0.0101(11) -0.1323(11) 0.077(5) Uani 0.312(7) 1 d D . P C 2
F11 F 0.2921(14) 0.0107(8) -0.1399(8) 0.206(10) Uani 0.688(7) 1 d D . P C 1
F11A F 0.1868(13) 0.0129(10) -0.1588(11) 0.105(11) Uani 0.312(7) 1 d D . P C 2
F12 F 0.2479(9) -0.0591(4) -0.0779(7) 0.142(5) Uani 0.688(7) 1 d D . P C 1
F12A F 0.1962(11) -0.0570(8) -0.0929(12) 0.078(6) Uani 0.312(7) 1 d D . P C 2
F13 F 0.4633(4) 0.1416(5) 0.1038(5) 0.091(3) Uani 0.688(7) 1 d D . P C 1
F13A F 0.4153(10) 0.0371(9) 0.0204(9) 0.060(4) Uiso 0.312(7) 1 d D . P C 2
F14 F 0.3454(5) 0.0358(5) 0.0852(5) 0.0568(17) Uani 0.688(7) 1 d D . P C 1
F14A F 0.3316(15) 0.0133(11) 0.0628(13) 0.084(9) Uiso 0.312(7) 1 d D . P C 2
F15 F 0.3579(7) 0.1484(5) 0.1080(4) 0.108(3) Uani 0.688(7) 1 d D . P C 1
F15A F 0.4507(10) 0.1394(8) 0.1180(8) 0.056(4) Uiso 0.312(7) 1 d D . P C 2
F16 F 0.1836(5) 0.0133(8) -0.0309(7) 0.131(5) Uani 0.688(7) 1 d D . P C 1
F16A F 0.2100(12) 0.0523(10) 0.0076(11) 0.082(6) Uiso 0.312(7) 1 d D . P C 2
F17 F 0.1755(6) 0.0293(9) -0.1399(6) 0.176(8) Uani 0.688(7) 1 d D . P C 1
F17A F 0.235(2) 0.1391(18) -0.0402(18) 0.171(18) Uiso 0.312(7) 1 d D . P C 2
F18 F 0.2339(9) 0.1339(9) -0.0348(8) 0.147(7) Uani 0.688(7) 1 d D . P C 1
F18A F 0.3373(10) 0.1635(10) 0.0839(9) 0.081(5) Uiso 0.312(7) 1 d D . P C 2
F19 F 0.6440(6) 0.5185(3) 0.1729(4) 0.115(3) Uani 0.744(5) 1 d D U P C 1
F19A F 0.6074(10) 0.5182(9) 0.1882(8) 0.060(4) Uiso 0.256(5) 1 d D U P C 2
F20 F 0.6835(4) 0.4382(8) 0.1729(7) 0.178(5) Uani 0.744(5) 1 d D U P C 1
F20A F 0.6661(11) 0.4687(12) 0.1481(11) 0.080 Uiso 0.256(5) 1 d D U P C 2
F21 F 0.5898(5) 0.4347(4) 0.0582(4) 0.131(4) Uani 0.744(5) 1 d D U P C 1
F21A F 0.5466(7) 0.4644(6) 0.0624(6) 0.035(3) Uiso 0.256(5) 1 d D U P C 2
F22 F 0.6370(7) 0.4452(3) 0.2746(3) 0.136(4) Uani 0.744(5) 1 d D . P C 1
F22A F 0.5693(10) 0.4310(8) 0.2641(8) 0.050(3) Uiso 0.256(5) 1 d D . P C 2
F23 F 0.4874(7) 0.3316(7) 0.2114(5) 0.198(7) Uani 0.744(5) 1 d D . P C 1
F23A F 0.5360(12) 0.3082(8) 0.2135(10) 0.062(4) Uiso 0.256(5) 1 d D . P C 2
F24 F 0.6053(9) 0.3340(6) 0.2186(5) 0.195(6) Uani 0.744(5) 1 d D . P C 1
F24A F 0.6619(10) 0.4119(14) 0.2598(12) 0.094(6) Uiso 0.256(5) 1 d D . P C 2
F25 F 0.5130(6) 0.4704(5) 0.1871(6) 0.133(3) Uani 0.744(5) 1 d D . P C 1
F25A F 0.4420(9) 0.4199(7) 0.1289(7) 0.036(3) Uiso 0.256(5) 1 d D . P C 2
F26 F 0.4533(8) 0.4278(8) 0.0525(6) 0.180(5) Uani 0.744(5) 1 d D . P C 1
F26A F 0.3920(12) 0.3346(11) 0.0124(8) 0.088(5) Uiso 0.256(5) 1 d D . P C 2
F27 F 0.3887(6) 0.3441(10) 0.0927(8) 0.211(7) Uani 0.744(5) 1 d D . P C 1
F27A F 0.3914(12) 0.2969(9) 0.1079(11) 0.077(5) Uiso 0.256(5) 1 d D . P C 2
F28 F 0.7397(4) 0.2164(4) 0.0966(4) 0.079(2) Uani 0.692(5) 1 d D . P C 1
F28A F 0.7751(11) 0.2934(12) 0.1540(11) 0.096(6) Uiso 0.308(5) 1 d D . P C 2
F29 F 0.7602(5) 0.3342(5) 0.1450(5) 0.132(4) Uani 0.692(5) 1 d D . P C 1
F29A F 0.7198(11) 0.3695(8) 0.1164(9) 0.084(4) Uiso 0.308(5) 1 d D . P C 2
F30 F 0.6707(5) 0.2212(7) 0.1498(4) 0.120(4) Uani 0.692(5) 1 d D . P C 1
F30A F 0.6719(9) 0.2809(8) 0.1666(8) 0.069(4) Uiso 0.308(5) 1 d D . P C 2
F31 F 0.7347(6) 0.3011(8) 0.0057(8) 0.117(5) Uani 0.692(5) 1 d D . P C 1
F31A F 0.7361(8) 0.2997(9) -0.0028(8) 0.037(3) Uiso 0.308(5) 1 d D . P C 2
F32 F 0.5855(5) 0.2487(6) -0.1007(4) 0.109(3) Uani 0.692(5) 1 d D . P C 1
F32A F 0.6001(10) 0.1983(8) -0.0980(8) 0.086(4) Uiso 0.308(5) 1 d D . P C 2
F33 F 0.6710(5) 0.3557(4) 0.0126(6) 0.087(2) Uani 0.692(5) 1 d D . P C 1
F33A F 0.6306(8) 0.3162(8) -0.0382(8) 0.050(3) Uiso 0.308(5) 1 d D . P C 2
F34 F 0.6051(5) 0.1306(4) -0.0679(5) 0.098(3) Uani 0.692(5) 1 d D . P C 1
F34A F 0.6969(7) 0.1645(7) 0.0241(7) 0.052(3) Uiso 0.308(5) 1 d D . P C 2
F35 F 0.4783(4) 0.1129(4) -0.1003(4) 0.095(2) Uani 0.692(5) 1 d D . P C 1
F35A F 0.5507(8) 0.0905(8) -0.0442(7) 0.054(3) Uiso 0.308(5) 1 d D . P C 2
F36 F 0.5566(7) 0.0936(5) 0.0087(8) 0.135(4) Uani 0.692(5) 1 d D . P C 1
F36A F 0.6280(9) 0.1388(8) 0.0914(8) 0.062(3) Uiso 0.308(5) 1 d D . P C 2
O1 O 0.4413(2) 0.2630(2) -0.0894(2) 0.0467(9) Uani 1 1 d . . . . .
O2 O 0.3653(5) 0.1489(5) -0.0350(7) 0.058(3) Uani 0.688(7) 1 d D . P C 1
O2A O 0.3722(9) 0.1421(7) -0.0395(8) 0.018(3) Uiso 0.312(7) 1 d D . P C 2
O3 O 0.4817(4) 0.3063(3) 0.0673(3) 0.0515(14) Uani 0.744(5) 1 d D . P C 1
O3A O 0.5305(8) 0.3136(7) 0.0906(7) 0.021(2) Uiso 0.256(5) 1 d . . P C 2
O4 O 0.5605(4) 0.2390(4) 0.0322(4) 0.0431(14) Uani 0.692(5) 1 d D . P C 1
O4A O 0.5371(7) 0.2058(7) 0.0025(7) 0.028(3) Uiso 0.308(5) 1 d D . P C 2
C47 C 0.3833(3) 0.2559(3) -0.1633(3) 0.0321(9) Uani 1 1 d D . . . .
C48 C 0.3180(5) 0.2732(5) -0.1581(5) 0.0447(19) Uani 0.643(5) 1 d D U P B 1
C48A C 0.2780(8) 0.1890(7) -0.1996(7) 0.037(3) Uiso 0.357(5) 1 d D U P B 2
C49 C 0.3265(6) 0.1759(5) -0.2365(5) 0.051(2) Uani 0.643(5) 1 d D U P B 1
C49A C 0.4051(9) 0.2188(8) -0.2138(8) 0.055(4) Uiso 0.357(5) 1 d D U P B 2
C50 C 0.4415(5) 0.3265(5) -0.1820(4) 0.0443(19) Uani 0.643(5) 1 d D U P B 1
C50A C 0.4011(9) 0.3368(8) -0.1626(8) 0.042(3) Uiso 0.357(5) 1 d D U P B 2
C51 C 0.3214(3) 0.0844(3) -0.0217(3) 0.0368(10) Uani 1 1 d D . . . .
C52 C 0.3150(8) 0.0109(6) -0.0656(7) 0.101(5) Uani 0.688(7) 1 d D . P C 1
C52A C 0.2478(8) 0.0044(6) -0.1038(7) 0.042(4) Uani 0.312(7) 1 d D . P C 2
C53 C 0.3726(5) 0.1035(5) 0.0718(5) 0.055(2) Uani 0.688(7) 1 d D U P C 1
C53A C 0.3838(8) 0.0697(7) 0.0460(7) 0.040(4) Uiso 0.312(7) 1 d D U P C 2
C54 C 0.2254(6) 0.0653(7) -0.0573(7) 0.128(7) Uani 0.688(7) 1 d D U P C 1
C54A C 0.2742(9) 0.1088(9) 0.0050(9) 0.063(5) Uiso 0.312(7) 1 d D U P C 2
C55 C 0.5319(5) 0.3773(5) 0.1290(4) 0.0304(9) Uani 0.744(5) 1 d D . P C 1
C55A C 0.5338(10) 0.3771(11) 0.1314(10) 0.0304(9) Uani 0.256(5) 1 d D . P C 2
C56 C 0.6098(6) 0.4430(5) 0.1322(6) 0.117(6) Uani 0.744(5) 1 d D U P C 1
C56A C 0.5901(12) 0.4587(11) 0.1321(9) 0.073(9) Uiso 0.256(5) 1 d D U P C 2
C57 C 0.5638(7) 0.3695(6) 0.2121(6) 0.231(14) Uani 0.744(5) 1 d D U P C 1
C57A C 0.5736(9) 0.3830(8) 0.2196(8) 0.025(4) Uiso 0.256(5) 1 d D U P C 2
C58 C 0.4705(8) 0.4068(7) 0.1177(7) 0.174(10) Uani 0.744(5) 1 d D U P C 1
C58A C 0.4384(9) 0.3591(8) 0.0928(8) 0.031(4) Uiso 0.256(5) 1 d D U P C 2
C59 C 0.6167(6) 0.2282(4) 0.0215(5) 0.033(4) Uani 0.692(5) 1 d D . P C 1
C59A C 0.6248(10) 0.2303(8) 0.0300(9) 0.038(10) Uiso 0.308(5) 1 d D . P C 2
C60 C 0.6957(6) 0.2486(6) 0.1052(6) 0.091(4) Uani 0.692(5) 1 d D . P C 1
C60A C 0.6984(11) 0.2953(10) 0.1189(9) 0.081(8) Uiso 0.308(5) 1 d D . P C 2
C61 C 0.6548(7) 0.2854(6) -0.0149(7) 0.125(8) Uani 0.692(5) 1 d D . P C 1
C61A C 0.6518(10) 0.2653(9) -0.0241(9) 0.045(5) Uiso 0.308(5) 1 d D . P C 2
C62 C 0.5642(6) 0.1413(6) -0.0356(6) 0.097(5) Uani 0.692(5) 1 d D . P C 1
C62A C 0.6285(9) 0.1576(8) 0.0287(9) 0.054(5) Uiso 0.308(5) 1 d D . P C 2
Al2 Al 0.52176(9) 0.25751(7) 0.51459(8) 0.0256(3) Uani 1 1 d . . . . .
F37 F 0.8219(2) 0.48353(19) 0.5588(3) 0.0631(10) Uani 1 1 d . . . . .
F38 F 0.7572(2) 0.35527(18) 0.5237(2) 0.0455(7) Uani 1 1 d . . . . .
F39 F 0.8069(2) 0.4305(2) 0.6418(2) 0.0549(8) Uani 1 1 d . . . . .
F40 F 0.6772(2) 0.49028(19) 0.4553(2) 0.0528(8) Uani 1 1 d . . . . .
F41 F 0.6510(2) 0.3771(2) 0.3980(2) 0.0520(8) Uani 1 1 d . . . . .
F42 F 0.5449(2) 0.37660(19) 0.39846(18) 0.0476(7) Uani 1 1 d . . . . .
F43 F 0.6807(2) 0.44387(18) 0.64719(18) 0.0470(7) Uani 1 1 d . . . . .
F44 F 0.7554(2) 0.54029(17) 0.6214(2) 0.0496(8) Uani 1 1 d . . . . .
F45 F 0.6078(2) 0.47000(17) 0.54913(19) 0.0433(7) Uani 1 1 d . . . . .
F46 F 0.3760(10) 0.0093(8) 0.4135(8) 0.063(4) Uani 0.634(8) 1 d D . P D 1
F46A F 0.5334(8) 0.0605(7) 0.4348(8) 0.049(3) Uiso 0.366(8) 1 d D . P D 2
F47 F 0.3640(7) -0.0318(4) 0.3032(5) 0.0464(19) Uani 0.634(8) 1 d D . P D 1
F47A F 0.5119(9) 0.0732(7) 0.3261(7) 0.051(3) Uiso 0.366(8) 1 d D . P D 2
F48 F 0.4987(6) 0.0359(5) 0.4229(4) 0.060(2) Uani 0.634(8) 1 d D . P D 1
F48A F 0.5999(12) 0.1805(11) 0.4336(13) 0.070(9) Uiso 0.366(8) 1 d D . P D 2
F49 F 0.2768(3) 0.0420(4) 0.3018(4) 0.0546(16) Uani 0.634(8) 1 d D . P D 1
F49A F 0.3741(12) 0.0040(13) 0.4172(11) 0.036(4) Uiso 0.366(8) 1 d D . P D 2
F50 F 0.3278(6) 0.0610(4) 0.2267(3) 0.0565(17) Uani 0.634(8) 1 d D . P D 1
F50A F 0.3442(13) -0.0331(11) 0.2968(11) 0.056(6) Uiso 0.366(8) 1 d D . P D 2
F51 F 0.3605(10) 0.1654(8) 0.3094(9) 0.067(6) Uani 0.634(8) 1 d D . P D 1
F51A F 0.2839(7) 0.0209(7) 0.3205(7) 0.050(3) Uiso 0.366(8) 1 d D . P D 2
F52 F 0.5073(10) 0.2030(7) 0.3273(9) 0.091(6) Uani 0.634(8) 1 d D . P D 1
F52A F 0.3589(16) 0.1622(14) 0.3064(18) 0.063(10) Uiso 0.366(8) 1 d D . P D 2
F53 F 0.4956(5) 0.0891(4) 0.2986(5) 0.070(2) Uani 0.634(8) 1 d D . P D 1
F53A F 0.3669(8) 0.0816(7) 0.2342(7) 0.056(4) Uiso 0.366(8) 1 d D . P D 2
F54 F 0.5982(5) 0.1787(5) 0.4282(8) 0.066(5) Uani 0.634(8) 1 d D . P D 1
F54A F 0.4980(12) 0.2038(13) 0.3223(15) 0.059(5) Uiso 0.366(8) 1 d D . P D 2
F55 F 0.4940(2) 0.36225(18) 0.63716(17) 0.0427(7) Uani 1 1 d . . . . .
F56 F 0.3892(2) 0.23672(19) 0.59435(19) 0.0451(7) Uani 1 1 d . . . . .
F57 F 0.3564(2) 0.3235(2) 0.5897(2) 0.0529(8) Uani 1 1 d . . . . .
F58 F 0.4418(2) 0.42666(17) 0.5291(2) 0.0451(7) Uani 1 1 d . . . . .
F59 F 0.2940(2) 0.34007(19) 0.44364(19) 0.0452(7) Uani 1 1 d . . . . .
F60 F 0.3800(2) 0.35551(19) 0.40386(19) 0.0459(7) Uani 1 1 d . . . . .
F61 F 0.2564(2) 0.1956(2) 0.35213(19) 0.0538(8) Uani 1 1 d . . . . .
F62 F 0.3014(2) 0.14304(17) 0.4345(2) 0.0465(7) Uani 1 1 d . . . . .
F63 F 0.2259(2) 0.18783(19) 0.4412(2) 0.0506(8) Uani 1 1 d . . . . .
F64 F 0.4865(2) 0.1767(2) 0.6962(2) 0.0520(8) Uani 1 1 d . . . . .
F65 F 0.5547(2) 0.11901(19) 0.7048(2) 0.0517(8) Uani 1 1 d . . . . .
F66 F 0.4533(2) 0.10261(18) 0.5858(2) 0.0549(8) Uani 1 1 d . . . . .
F67 F 0.6029(2) 0.1381(2) 0.59250(19) 0.0510(8) Uani 1 1 d . . . . .
F68 F 0.7031(2) 0.2647(2) 0.6332(2) 0.0540(8) Uani 1 1 d . . . . .
F69 F 0.7176(2) 0.21101(19) 0.72038(19) 0.0457(7) Uani 1 1 d . . . . .
F70 F 0.6197(2) 0.33471(18) 0.76176(18) 0.0450(7) Uani 1 1 d . . . . .
F71 F 0.6883(2) 0.2803(2) 0.81572(18) 0.0535(8) Uani 1 1 d . . . . .
F72 F 0.7380(2) 0.36335(19) 0.7659(2) 0.0537(8) Uani 1 1 d . . . . .
O5 O 0.6102(2) 0.32486(17) 0.51081(19) 0.0290(6) Uani 1 1 d . . . . .
O6 O 0.4688(2) 0.16133(18) 0.44672(19) 0.0317(6) Uani 1 1 d . . . . .
O7 O 0.4513(2) 0.28988(18) 0.49082(19) 0.0295(6) Uani 1 1 d . . . . .
O8 O 0.5584(2) 0.25693(19) 0.61105(19) 0.0317(7) Uani 1 1 d . . . . .
C63 C 0.6691(3) 0.4020(3) 0.5255(3) 0.0300(9) Uani 1 1 d . . . . .
C64 C 0.7653(3) 0.4187(3) 0.5628(3) 0.0406(11) Uani 1 1 d . . . . .
C65 C 0.6354(4) 0.4122(3) 0.4434(3) 0.0383(10) Uani 1 1 d . . . . .
C66 C 0.6788(3) 0.4651(3) 0.5862(3) 0.0369(10) Uani 1 1 d . . . . .
C67 C 0.4408(3) 0.1105(3) 0.3753(3) 0.0343(10) Uani 1 1 d D . . . .
C68 C 0.4187(5) 0.0279(4) 0.3776(5) 0.043(2) Uani 0.634(8) 1 d D . P D 1
C68A C 0.5239(7) 0.1060(7) 0.3947(7) 0.033(3) Uiso 0.366(8) 1 d D . P D 2
C69 C 0.3480(6) 0.0931(5) 0.3006(5) 0.053(3) Uani 0.634(8) 1 d D . P D 1
C69A C 0.3612(7) 0.0252(6) 0.3542(7) 0.030(3) Uiso 0.366(8) 1 d D . P D 2
C70 C 0.5124(6) 0.1469(5) 0.3567(5) 0.062(3) Uani 0.634(8) 1 d D . P D 1
C70A C 0.4175(8) 0.1433(7) 0.3094(7) 0.036(3) Uiso 0.366(8) 1 d D . P D 2
C71 C 0.3833(3) 0.2861(3) 0.4918(3) 0.0295(9) Uani 1 1 d . . . . .
C72 C 0.4058(3) 0.3024(3) 0.5797(3) 0.0376(10) Uani 1 1 d . . . . .
C73 C 0.3749(3) 0.3535(3) 0.4671(3) 0.0343(10) Uani 1 1 d . . . . .
C74 C 0.2907(3) 0.2023(3) 0.4297(3) 0.0389(10) Uani 1 1 d . . . . .
C75 C 0.5980(3) 0.2321(3) 0.6677(3) 0.0299(9) Uani 1 1 d . . . . .
C76 C 0.5222(4) 0.1560(3) 0.6634(3) 0.0418(11) Uani 1 1 d . . . . .
C77 C 0.6566(4) 0.2110(3) 0.6538(3) 0.0371(10) Uani 1 1 d . . . . .
C78 C 0.6613(4) 0.3030(3) 0.7538(3) 0.0384(10) Uani 1 1 d . . . . .

loop_
_atom_site_aniso_label
_atom_site_aniso_U_11
_atom_site_aniso_U_22
_atom_site_aniso_U_33
_atom_site_aniso_U_23
_atom_site_aniso_U_13
_atom_site_aniso_U_12
Cl1 0.0626(10) 0.0503(9) 0.0909(13) 0.0254(9) 0.0416(10) 0.0311(8)
Cl2 0.0866(14) 0.1207(18) 0.0843(14) 0.0447(13) 0.0484(12) 0.0742(14)
C79 0.097(6) 0.109(7) 0.060(5) 0.026(5) 0.024(4) 0.078(6)
Cl3 0.093(3) 0.0283(17) 0.076(3) -0.0003(16) 0.024(2) 0.0171(19)
Cl3A 0.065(2) 0.087(3) 0.079(3) 0.031(2) 0.042(2) 0.046(2)
Cl4 0.45(2) 0.375(18) 0.077(4) 0.085(7) 0.111(8) 0.328(17)
Cl4A 0.149(11) 0.161(12) 0.80(5) -0.06(2) 0.12(2) 0.091(10)
P3 0.0349(6) 0.0463(7) 0.0402(7) 0.0278(6) 0.0263(6) 0.0266(6)
P4 0.0284(5) 0.0354(6) 0.0277(5) 0.0135(5) 0.0170(5) 0.0188(5)
N3 0.0296(18) 0.0284(18) 0.0265(18) 0.0112(15) 0.0155(15) 0.0165(15)
N4 0.0310(18) 0.0279(18) 0.0293(18) 0.0117(15) 0.0184(16) 0.0174(15)
C24 0.028(2) 0.029(2) 0.032(2) 0.0124(17) 0.0190(18) 0.0172(18)
C25 0.032(2) 0.038(2) 0.028(2) 0.0171(19) 0.0176(19) 0.023(2)
C26 0.034(2) 0.036(2) 0.030(2) 0.0160(19) 0.0191(19) 0.024(2)
C27 0.038(2) 0.028(2) 0.035(2) 0.0110(19) 0.018(2) 0.017(2)
C28 0.031(2) 0.040(3) 0.030(2) 0.010(2) 0.012(2) 0.016(2)
C29 0.045(3) 0.046(3) 0.046(3) 0.026(2) 0.025(2) 0.032(2)
C30 0.037(2) 0.028(2) 0.044(3) 0.013(2) 0.019(2) 0.018(2)
C31 0.039(2) 0.042(3) 0.039(3) 0.025(2) 0.022(2) 0.025(2)
C32 0.067(4) 0.061(4) 0.063(4) 0.048(3) 0.044(3) 0.040(3)
C33 0.073(4) 0.046(3) 0.057(4) 0.028(3) 0.038(3) 0.040(3)
C34 0.044(3) 0.056(3) 0.063(4) 0.036(3) 0.029(3) 0.033(3)
C35 0.036(2) 0.060(3) 0.040(3) 0.028(2) 0.027(2) 0.029(2)
C36 0.053(3) 0.092(5) 0.045(3) 0.029(3) 0.035(3) 0.042(4)
C37 0.034(3) 0.097(5) 0.052(4) 0.023(4) 0.026(3) 0.020(3)
C38 0.097(5) 0.126(6) 0.109(6) 0.086(5) 0.090(5) 0.094(5)
C39 0.036(2) 0.049(3) 0.031(2) 0.015(2) 0.022(2) 0.027(2)
C40 0.047(3) 0.080(4) 0.036(3) 0.023(3) 0.029(2) 0.038(3)
C41 0.050(3) 0.060(4) 0.038(3) 0.007(3) 0.023(3) 0.031(3)
C42 0.048(3) 0.075(4) 0.035(3) 0.030(3) 0.028(2) 0.041(3)
C43 0.028(2) 0.039(2) 0.032(2) 0.012(2) 0.0177(19) 0.0150(19)
C44 0.027(2) 0.066(4) 0.041(3) 0.013(3) 0.017(2) 0.022(2)
C45 0.043(3) 0.038(3) 0.056(3) 0.020(2) 0.033(3) 0.015(2)
C46 0.031(2) 0.037(3) 0.033(2) 0.005(2) 0.017(2) 0.013(2)
B2 0.029(2) 0.029(2) 0.028(2) 0.0120(19) 0.017(2) 0.018(2)
P1 0.0287(5) 0.0338(6) 0.0312(6) 0.0136(5) 0.0200(5) 0.0163(5)
P2 0.0334(6) 0.0532(8) 0.0558(9) 0.0394(7) 0.0256(6) 0.0228(6)
N1 0.0317(18) 0.036(2) 0.0277(18) 0.0133(16) 0.0163(16) 0.0222(17)
N2 0.0337(19) 0.0293(19) 0.033(2) 0.0062(16) 0.0213(17) 0.0169(16)
C1 0.035(2) 0.032(2) 0.032(2) 0.0135(18) 0.024(2) 0.0192(19)
C2 0.034(2) 0.046(3) 0.029(2) 0.013(2) 0.014(2) 0.025(2)
C3 0.032(2) 0.050(3) 0.027(2) 0.010(2) 0.015(2) 0.023(2)
C4 0.042(3) 0.034(2) 0.040(3) 0.014(2) 0.023(2) 0.026(2)
C5 0.050(3) 0.067(4) 0.045(3) 0.021(3) 0.019(3) 0.042(3)
C6 0.038(3) 0.055(3) 0.036(3) 0.003(2) 0.014(2) 0.022(3)
C7 0.049(3) 0.034(3) 0.055(3) 0.011(2) 0.035(3) 0.020(2)
C8 0.041(3) 0.046(3) 0.036(2) 0.018(2) 0.027(2) 0.025(2)
C9 0.045(3) 0.073(4) 0.032(3) 0.018(3) 0.025(2) 0.027(3)
C10 0.058(3) 0.058(3) 0.049(3) 0.024(3) 0.043(3) 0.036(3)
C11 0.062(3) 0.054(3) 0.051(3) 0.034(3) 0.039(3) 0.036(3)
C12 0.030(2) 0.037(2) 0.034(2) 0.0150(19) 0.020(2) 0.0165(19)
C13 0.034(3) 0.064(4) 0.034(3) 0.007(3) 0.017(2) 0.012(3)
C14 0.035(2) 0.041(3) 0.047(3) 0.018(2) 0.027(2) 0.020(2)
C15 0.037(3) 0.047(3) 0.060(4) 0.030(3) 0.019(3) 0.025(2)
C16 0.052(4) 0.055(4) 0.110(6) 0.061(4) 0.038(4) 0.030(3)
C17 0.058(4) 0.050(4) 0.166(9) 0.053(5) 0.064(5) 0.038(3)
C18 0.086(6) 0.088(6) 0.140(9) 0.082(7) 0.027(6) 0.047(5)
C19 0.062(4) 0.051(4) 0.099(6) 0.044(4) 0.047(4) 0.022(3)
C20 0.043(3) 0.065(4) 0.035(3) 0.024(3) 0.025(2) 0.019(3)
C21 0.060(4) 0.108(6) 0.051(4) 0.041(4) 0.035(4) 0.021(4)
C22 0.041(3) 0.082(4) 0.048(3) 0.026(3) 0.033(3) 0.028(3)
C23 0.058(4) 0.085(5) 0.046(3) 0.022(3) 0.037(3) 0.029(4)
B1 0.033(2) 0.026(2) 0.044(3) 0.016(2) 0.025(2) 0.018(2)
Al1 0.0294(6) 0.0262(6) 0.0263(6) 0.0098(5) 0.0176(5) 0.0161(5)
F1 0.073(5) 0.093(6) 0.075(5) 0.061(5) 0.061(5) 0.067(5)
F2 0.113(6) 0.065(4) 0.079(6) 0.026(4) 0.066(5) 0.070(5)
F3 0.069(4) 0.130(6) 0.056(3) 0.062(4) 0.042(3) 0.080(4)
F4 0.082(4) 0.064(4) 0.023(2) 0.009(2) 0.019(3) 0.047(3)
F5 0.082(4) 0.056(3) 0.060(4) 0.019(3) 0.040(4) 0.054(3)
F6 0.072(5) 0.032(3) 0.060(6) 0.008(3) 0.025(4) 0.005(3)
F7 0.083(4) 0.098(5) 0.080(4) 0.059(4) 0.070(4) 0.068(4)
F8 0.080(6) 0.024(3) 0.029(3) 0.007(2) 0.012(3) 0.008(2)
F9 0.068(4) 0.065(4) 0.044(3) 0.039(3) 0.034(3) 0.047(4)
F10 0.264(14) 0.137(8) 0.166(11) 0.112(8) 0.175(11) 0.171(10)
F10A 0.125(14) 0.038(8) 0.064(11) 0.017(7) 0.067(10) 0.035(8)
F11 0.47(3) 0.107(10) 0.149(10) 0.091(8) 0.246(15) 0.164(13)
F11A 0.103(19) 0.043(8) 0.036(8) 0.010(6) -0.007(9) 0.010(9)
F12 0.216(14) 0.030(4) 0.100(7) 0.013(4) 0.093(9) 0.023(6)
F12A 0.087(11) 0.037(7) 0.089(11) 0.016(6) 0.075(10) 0.001(7)
F13 0.041(3) 0.130(7) 0.086(5) 0.085(5) 0.033(3) 0.036(4)
F14 0.069(4) 0.054(4) 0.054(4) 0.038(4) 0.043(3) 0.030(3)
F15 0.210(10) 0.123(6) 0.062(4) 0.048(4) 0.089(6) 0.131(7)
F16 0.053(4) 0.224(12) 0.138(9) 0.137(9) 0.071(6) 0.067(6)
F17 0.031(4) 0.250(17) 0.081(8) 0.094(10) 0.010(5) -0.004(6)
F18 0.199(11) 0.301(17) 0.232(13) 0.229(14) 0.192(12) 0.238(14)
F19 0.156(7) 0.027(3) 0.082(4) 0.006(3) 0.067(5) 0.010(3)
F20 0.039(3) 0.252(13) 0.189(10) 0.075(9) 0.053(5) 0.070(6)
F21 0.137(6) 0.086(5) 0.079(4) 0.023(4) 0.082(5) -0.010(4)
F22 0.181(9) 0.049(3) 0.023(3) 0.002(2) 0.003(4) 0.030(5)
F23 0.126(7) 0.216(11) 0.088(6) 0.021(6) 0.088(6) -0.020(7)
F24 0.225(11) 0.147(8) 0.111(7) 0.043(6) -0.008(7) 0.156(9)
F25 0.153(8) 0.111(6) 0.153(8) 0.018(6) 0.096(7) 0.090(6)
F26 0.207(11) 0.238(13) 0.133(8) 0.117(9) 0.058(8) 0.188(11)
F27 0.078(6) 0.37(2) 0.210(12) 0.132(13) 0.094(7) 0.132(10)
F28 0.070(4) 0.134(6) 0.101(5) 0.077(5) 0.061(4) 0.085(4)
F29 0.067(5) 0.108(7) 0.082(5) -0.047(5) 0.007(4) 0.021(5)
F30 0.128(6) 0.279(12) 0.085(5) 0.130(7) 0.084(5) 0.168(8)
F31 0.100(6) 0.162(8) 0.234(12) 0.155(9) 0.142(8) 0.107(6)
F32 0.117(6) 0.233(10) 0.084(5) 0.113(6) 0.081(5) 0.137(7)
F33 0.084(4) 0.052(4) 0.150(7) 0.048(4) 0.076(5) 0.048(4)
F34 0.084(4) 0.079(4) 0.114(6) -0.005(4) 0.059(4) 0.045(4)
F35 0.041(3) 0.061(4) 0.105(5) -0.020(3) 0.017(3) 0.020(3)
F36 0.155(8) 0.076(5) 0.280(14) 0.121(8) 0.169(10) 0.082(6)
O1 0.0398(19) 0.052(2) 0.0375(19) 0.0265(17) 0.0159(16) 0.0256(17)
O2 0.037(3) 0.049(4) 0.102(6) 0.050(4) 0.042(4) 0.029(3)
O3 0.063(4) 0.044(3) 0.043(3) 0.007(2) 0.029(3) 0.033(3)
O4 0.035(3) 0.068(4) 0.039(3) 0.026(3) 0.024(3) 0.035(3)
C47 0.038(2) 0.036(2) 0.026(2) 0.0145(18) 0.0184(19) 0.025(2)
C48 0.060(5) 0.057(5) 0.047(5) 0.033(4) 0.037(4) 0.044(4)
C49 0.070(6) 0.048(5) 0.042(5) 0.017(4) 0.032(4) 0.039(5)
C50 0.050(5) 0.044(4) 0.038(4) 0.018(4) 0.025(4) 0.027(4)
C51 0.038(2) 0.029(2) 0.040(3) 0.014(2) 0.025(2) 0.015(2)
C52 0.129(13) 0.076(9) 0.080(10) 0.044(8) 0.072(10) 0.036(9)
C52A 0.030(8) 0.033(8) 0.029(8) 0.001(6) 0.018(7) -0.001(7)
C53 0.047(5) 0.055(5) 0.062(6) 0.036(4) 0.028(4) 0.030(4)
C54 0.043(6) 0.186(15) 0.104(11) 0.102(11) 0.041(7) 0.029(8)
C55 0.032(2) 0.032(2) 0.028(2) 0.0099(18) 0.0181(19) 0.0196(19)
C55A 0.032(2) 0.032(2) 0.028(2) 0.0099(18) 0.0181(19) 0.0196(19)
C56 0.080(8) 0.067(7) 0.137(12) -0.001(7) 0.081(9) -0.007(6)
C57 0.29(2) 0.092(10) 0.058(8) -0.035(7) -0.062(11) 0.140(13)
C58 0.103(11) 0.122(13) 0.183(18) -0.058(13) 0.058(12) 0.047(11)
C59 0.036(5) 0.039(6) 0.037(5) 0.013(3) 0.025(4) 0.027(4)
C60 0.073(7) 0.150(13) 0.071(8) 0.046(8) 0.031(6) 0.089(9)
C61 0.130(12) 0.105(10) 0.31(3) 0.157(14) 0.188(17) 0.105(10)
C62 0.069(7) 0.065(7) 0.134(12) 0.009(8) 0.052(8) 0.040(6)
Al2 0.0279(6) 0.0237(6) 0.0283(6) 0.0119(5) 0.0176(5) 0.0157(5)
F37 0.0407(17) 0.0404(17) 0.110(3) 0.0343(19) 0.049(2) 0.0188(14)
F38 0.0409(15) 0.0416(16) 0.0617(19) 0.0186(14) 0.0330(15) 0.0267(14)
F39 0.0411(16) 0.0480(18) 0.0471(19) 0.0086(15) 0.0102(15) 0.0266(15)
F40 0.071(2) 0.0421(17) 0.069(2) 0.0387(16) 0.0511(19) 0.0350(16)
F41 0.075(2) 0.061(2) 0.0540(19) 0.0343(16) 0.0504(18) 0.0455(18)
F42 0.0474(17) 0.0561(19) 0.0392(16) 0.0256(14) 0.0208(14) 0.0337(15)
F43 0.066(2) 0.0447(17) 0.0374(16) 0.0168(13) 0.0325(15) 0.0352(16)
F44 0.0443(16) 0.0271(14) 0.059(2) 0.0096(13) 0.0254(15) 0.0163(13)
F45 0.0460(16) 0.0362(15) 0.0584(19) 0.0205(14) 0.0327(15) 0.0287(14)
F46 0.080(6) 0.030(4) 0.071(6) 0.028(3) 0.051(4) 0.019(3)
F47 0.048(5) 0.019(3) 0.038(3) -0.0061(18) 0.011(3) 0.016(3)
F48 0.071(5) 0.048(4) 0.054(4) 0.013(3) 0.020(4) 0.049(4)
F49 0.029(3) 0.050(4) 0.050(4) 0.007(3) 0.013(2) 0.014(2)
F50 0.072(5) 0.065(4) 0.023(2) 0.011(2) 0.020(3) 0.043(4)
F51 0.114(11) 0.066(7) 0.041(5) 0.031(4) 0.034(4) 0.076(7)
F52 0.161(11) 0.043(4) 0.083(7) 0.037(4) 0.102(8) 0.037(5)
F53 0.069(4) 0.058(4) 0.071(5) -0.006(4) 0.055(4) 0.022(3)
F54 0.031(4) 0.029(3) 0.107(9) -0.011(3) 0.046(5) 0.000(2)
F55 0.0448(16) 0.0457(16) 0.0338(15) 0.0113(13) 0.0187(13) 0.0297(14)
F56 0.0553(18) 0.0568(18) 0.0514(18) 0.0374(15) 0.0398(16) 0.0386(16)
F57 0.063(2) 0.083(2) 0.0519(18) 0.0334(17) 0.0418(17) 0.058(2)
F58 0.0454(16) 0.0314(14) 0.0592(19) 0.0184(14) 0.0283(15) 0.0255(13)
F59 0.0435(16) 0.0572(18) 0.0559(19) 0.0315(15) 0.0312(15) 0.0388(15)
F60 0.0625(19) 0.0599(19) 0.0543(18) 0.0426(16) 0.0432(17) 0.0473(17)
F61 0.0460(17) 0.0517(19) 0.0379(17) 0.0127(14) 0.0172(14) 0.0213(15)
F62 0.0456(16) 0.0308(14) 0.065(2) 0.0193(14) 0.0357(16) 0.0205(13)
F63 0.0352(15) 0.0495(18) 0.069(2) 0.0252(16) 0.0346(16) 0.0222(14)
F64 0.0608(19) 0.065(2) 0.071(2) 0.0463(18) 0.0535(19) 0.0441(18)
F65 0.068(2) 0.0486(18) 0.071(2) 0.0449(17) 0.0493(19) 0.0424(17)
F66 0.0450(17) 0.0347(16) 0.0535(19) 0.0136(14) 0.0219(16) 0.0119(14)
F67 0.068(2) 0.0549(19) 0.0425(17) 0.0171(15) 0.0299(16) 0.0465(18)
F68 0.064(2) 0.073(2) 0.083(2) 0.056(2) 0.060(2) 0.0543(19)
F69 0.0489(17) 0.0595(19) 0.0462(17) 0.0294(15) 0.0271(15) 0.0420(16)
F70 0.0612(19) 0.0448(17) 0.0414(16) 0.0175(13) 0.0297(15) 0.0393(16)
F71 0.077(2) 0.066(2) 0.0339(16) 0.0273(15) 0.0286(16) 0.0545(19)
F72 0.0419(17) 0.0417(17) 0.0544(19) 0.0154(15) 0.0203(15) 0.0191(14)
O5 0.0323(15) 0.0238(14) 0.0380(17) 0.0149(13) 0.0246(14) 0.0164(13)
O6 0.0355(16) 0.0257(15) 0.0336(16) 0.0107(13) 0.0211(14) 0.0173(13)
O7 0.0329(15) 0.0329(16) 0.0354(16) 0.0185(13) 0.0239(14) 0.0223(13)
O8 0.0380(16) 0.0376(17) 0.0304(16) 0.0201(14) 0.0213(14) 0.0265(15)
C63 0.030(2) 0.024(2) 0.040(2) 0.0164(18) 0.024(2) 0.0153(17)
C64 0.036(2) 0.029(2) 0.056(3) 0.016(2) 0.027(2) 0.019(2)
C65 0.047(3) 0.038(3) 0.047(3) 0.025(2) 0.033(2) 0.028(2)
C66 0.040(2) 0.028(2) 0.039(3) 0.014(2) 0.022(2) 0.019(2)
C67 0.036(2) 0.029(2) 0.034(2) 0.0077(18) 0.020(2) 0.0179(19)
C68 0.045(4) 0.029(4) 0.044(5) 0.010(3) 0.019(4) 0.023(3)
C69 0.082(7) 0.044(5) 0.036(4) 0.015(4) 0.029(5) 0.045(5)
C70 0.058(6) 0.050(6) 0.062(6) 0.004(5) 0.041(5) 0.020(5)
C71 0.030(2) 0.037(2) 0.033(2) 0.0177(19) 0.0209(19) 0.0228(19)
C72 0.041(3) 0.045(3) 0.037(3) 0.020(2) 0.026(2) 0.028(2)
C73 0.036(2) 0.041(3) 0.040(3) 0.022(2) 0.025(2) 0.027(2)
C74 0.037(2) 0.038(3) 0.045(3) 0.019(2) 0.026(2) 0.022(2)
C75 0.036(2) 0.030(2) 0.029(2) 0.0150(18) 0.0184(19) 0.0218(19)
C76 0.051(3) 0.038(3) 0.051(3) 0.027(2) 0.035(3) 0.030(2)
C77 0.046(3) 0.042(3) 0.038(3) 0.022(2) 0.026(2) 0.032(2)
C78 0.049(3) 0.040(3) 0.035(3) 0.020(2) 0.025(2) 0.030(2)

loop_
_atom_type_symbol
_atom_type_description
_atom_type_scat_dispersion_real
_atom_type_scat_dispersion_imag
_atom_type_scat_source
C C 0.0033 0.0016 'International Tables Vol C Tables 4.2.6.8 and 6.1.1.4'
H H 0.0000 0.0000 'International Tables Vol C Tables 4.2.6.8 and 6.1.1.4'
Al Al 0.0645 0.0514 'International Tables Vol C Tables 4.2.6.8 and 6.1.1.4'
B B 0.0013 0.0007 'International Tables Vol C Tables 4.2.6.8 and 6.1.1.4'
Cl Cl 0.1484 0.1585 'International Tables Vol C Tables 4.2.6.8 and 6.1.1.4'
F F 0.0171 0.0103 'International Tables Vol C Tables 4.2.6.8 and 6.1.1.4'
N N 0.0061 0.0033 'International Tables Vol C Tables 4.2.6.8 and 6.1.1.4'
O O 0.0106 0.0060 'International Tables Vol C Tables 4.2.6.8 and 6.1.1.4'
P P 0.1023 0.0942 'International Tables Vol C Tables 4.2.6.8 and 6.1.1.4'

loop_
_geom_angle_atom_site_label_1
_geom_angle_atom_site_label_2
_geom_angle_atom_site_label_3
_geom_angle
_geom_angle_site_symmetry_1
_geom_angle_site_symmetry_3
_geom_angle_publ_flag
Cl1 C79 H79A 109.3 . . ?
Cl1 C79 H79B 109.3 . . ?
Cl2 C79 Cl1 111.8(4) . . ?
Cl2 C79 H79A 109.3 . . ?
Cl2 C79 H79B 109.3 . . ?
H79A C79 H79B 107.9 . . ?
Cl3 C80 Cl4 103.2(13) . . ?
Cl3 C80 H80A 111.1 . . ?
Cl3 C80 H80B 111.1 . . ?
Cl4 C80 H80A 111.1 . . ?
Cl4 C80 H80B 111.1 . . ?
H80A C80 H80B 109.1 . . ?
Cl3A C80A Cl4A 104.0(12) . . ?
Cl3A C80A H80C 111.0 . . ?
Cl3A C80A H80D 111.0 . . ?
Cl4A C80A H80C 111.0 . . ?
Cl4A C80A H80D 111.0 . . ?
H80C C80A H80D 109.0 . . ?
C35 P3 C31 117.8(2) . . ?
B2 P3 C31 117.9(2) . . ?
B2 P3 C35 117.4(2) . . ?
C39 P4 C43 110.8(2) . . ?
C39 P4 B2 108.3(2) . . ?
C43 P4 B2 109.6(2) . . ?
C24 N3 C25 110.3(4) . . ?
C24 N3 C27 127.0(4) . . ?
C25 N3 C27 122.7(4) . . ?
C24 N4 C26 111.0(4) . . ?
C24 N4 C30 125.0(4) . . ?
C26 N4 C30 123.8(4) . . ?
N3 C24 B2 125.6(4) . . ?
N4 C24 N3 105.4(4) . . ?
N4 C24 B2 128.8(4) . . ?
N3 C25 C28 122.1(4) . . ?
C26 C25 N3 106.5(4) . . ?
C26 C25 C28 131.3(4) . . ?
N4 C26 C29 122.7(4) . . ?
C25 C26 N4 106.7(4) . . ?
C25 C26 C29 130.6(4) . . ?
N3 C27 H27A 109.5 . . ?
N3 C27 H27B 109.5 . . ?
N3 C27 H27C 109.5 . . ?
H27A C27 H27B 109.5 . . ?
H27A C27 H27C 109.5 . . ?
H27B C27 H27C 109.5 . . ?
C25 C28 H28A 109.5 . . ?
C25 C28 H28B 109.5 . . ?
C25 C28 H28C 109.5 . . ?
H28A C28 H28B 109.5 . . ?
H28A C28 H28C 109.5 . . ?
H28B C28 H28C 109.5 . . ?
C26 C29 H29A 109.5 . . ?
C26 C29 H29B 109.5 . . ?
C26 C29 H29C 109.5 . . ?
H29A C29 H29B 109.5 . . ?
H29A C29 H29C 109.5 . . ?
H29B C29 H29C 109.5 . . ?
N4 C30 H30A 109.5 . . ?
N4 C30 H30B 109.5 . . ?
N4 C30 H30C 109.5 . . ?
H30A C30 H30B 109.5 . . ?
H30A C30 H30C 109.5 . . ?
H30B C30 H30C 109.5 . . ?
C32 C31 P3 111.5(4) . . ?
C32 C31 C33 108.2(5) . . ?
C33 C31 P3 108.7(3) . . ?
C34 C31 P3 110.6(3) . . ?
C34 C31 C32 107.6(4) . . ?
C34 C31 C33 110.2(5) . . ?
C31 C32 H32A 109.5 . . ?
C31 C32 H32B 109.5 . . ?
C31 C32 H32C 109.5 . . ?
H32A C32 H32B 109.5 . . ?
H32A C32 H32C 109.5 . . ?
H32B C32 H32C 109.5 . . ?
C31 C33 H33A 109.5 . . ?
C31 C33 H33B 109.5 . . ?
C31 C33 H33C 109.5 . . ?
H33A C33 H33B 109.5 . . ?
H33A C33 H33C 109.5 . . ?
H33B C33 H33C 109.5 . . ?
C31 C34 H34A 109.5 . . ?
C31 C34 H34B 109.5 . . ?
C31 C34 H34C 109.5 . . ?
H34A C34 H34B 109.5 . . ?
H34A C34 H34C 109.5 . . ?
H34B C34 H34C 109.5 . . ?
C36 C35 P3 110.7(4) . . ?
C36 C35 C38 107.1(5) . . ?
C37 C35 P3 112.9(4) . . ?
C37 C35 C36 109.7(5) . . ?
C37 C35 C38 109.7(6) . . ?
C38 C35 P3 106.3(3) . . ?
C35 C36 H36A 109.5 . . ?
C35 C36 H36B 109.5 . . ?
C35 C36 H36C 109.5 . . ?
H36A C36 H36B 109.5 . . ?
H36A C36 H36C 109.5 . . ?
H36B C36 H36C 109.5 . . ?
C35 C37 H37A 109.5 . . ?
C35 C37 H37B 109.5 . . ?
C35 C37 H37C 109.5 . . ?
H37A C37 H37B 109.5 . . ?
H37A C37 H37C 109.5 . . ?
H37B C37 H37C 109.5 . . ?
C35 C38 H38A 109.5 . . ?
C35 C38 H38B 109.5 . . ?
C35 C38 H38C 109.5 . . ?
H38A C38 H38B 109.5 . . ?
H38A C38 H38C 109.5 . . ?
H38B C38 H38C 109.5 . . ?
C40 C39 P4 108.4(3) . . ?
C40 C39 C41 107.1(4) . . ?
C41 C39 P4 103.9(4) . . ?
C42 C39 P4 118.6(3) . . ?
C42 C39 C40 109.7(4) . . ?
C42 C39 C41 108.6(4) . . ?
C39 C40 H40A 109.5 . . ?
C39 C40 H40B 109.5 . . ?
C39 C40 H40C 109.5 . . ?
H40A C40 H40B 109.5 . . ?
H40A C40 H40C 109.5 . . ?
H40B C40 H40C 109.5 . . ?
C39 C41 H41A 109.5 . . ?
C39 C41 H41B 109.5 . . ?
C39 C41 H41C 109.5 . . ?
H41A C41 H41B 109.5 . . ?
H41A C41 H41C 109.5 . . ?
H41B C41 H41C 109.5 . . ?
C39 C42 H42A 109.5 . . ?
C39 C42 H42B 109.5 . . ?
C39 C42 H42C 109.5 . . ?
H42A C42 H42B 109.5 . . ?
H42A C42 H42C 109.5 . . ?
H42B C42 H42C 109.5 . . ?
C44 C43 P4 105.7(4) . . ?
C45 C43 P4 115.5(4) . . ?
C45 C43 C44 109.6(4) . . ?
C45 C43 C46 108.6(4) . . ?
C46 C43 P4 109.4(3) . . ?
C46 C43 C44 107.7(4) . . ?
C43 C44 H44A 109.5 . . ?
C43 C44 H44B 109.5 . . ?
C43 C44 H44C 109.5 . . ?
H44A C44 H44B 109.5 . . ?
H44A C44 H44C 109.5 . . ?
H44B C44 H44C 109.5 . . ?
C43 C45 H45A 109.5 . . ?
C43 C45 H45B 109.5 . . ?
C43 C45 H45C 109.5 . . ?
H45A C45 H45B 109.5 . . ?
H45A C45 H45C 109.5 . . ?
H45B C45 H45C 109.5 . . ?
C43 C46 H46A 109.5 . . ?
C43 C46 H46B 109.5 . . ?
C43 C46 H46C 109.5 . . ?
H46A C46 H46B 109.5 . . ?
H46A C46 H46C 109.5 . . ?
H46B C46 H46C 109.5 . . ?
P3 B2 P4 114.3(3) . . ?
C24 B2 P3 120.4(3) . . ?
C24 B2 P4 125.2(3) . . ?
C8 P1 C12 114.7(2) . . ?
B1 P1 C8 120.6(2) . . ?
B1 P1 C12 124.2(2) . . ?
C16 P2 B1 108.5(3) . . ?
C20 P2 C16 111.6(3) . . ?
C20 P2 B1 106.9(2) . . ?
C1 N1 C2 111.2(4) . . ?
C1 N1 C4 126.6(4) . . ?
C2 N1 C4 122.1(4) . . ?
C1 N2 C3 110.9(4) . . ?
C1 N2 C7 125.3(4) . . ?
C3 N2 C7 123.6(4) . . ?
N1 C1 B1 126.4(4) . . ?
N2 C1 N1 104.7(4) . . ?
N2 C1 B1 128.8(4) . . ?
N1 C2 C5 122.7(5) . . ?
C3 C2 N1 106.5(4) . . ?
C3 C2 C5 130.8(5) . . ?
N2 C3 C6 121.8(5) . . ?
C2 C3 N2 106.7(4) . . ?
C2 C3 C6 131.5(5) . . ?
N1 C4 H4A 109.5 . . ?
N1 C4 H4B 109.5 . . ?
N1 C4 H4C 109.5 . . ?
H4A C4 H4B 109.5 . . ?
H4A C4 H4C 109.5 . . ?
H4B C4 H4C 109.5 . . ?
C2 C5 H5A 109.5 . . ?
C2 C5 H5B 109.5 . . ?
C2 C5 H5C 109.5 . . ?
H5A C5 H5B 109.5 . . ?
H5A C5 H5C 109.5 . . ?
H5B C5 H5C 109.5 . . ?
C3 C6 H6A 109.5 . . ?
C3 C6 H6B 109.5 . . ?
C3 C6 H6C 109.5 . . ?
H6A C6 H6B 109.5 . . ?
H6A C6 H6C 109.5 . . ?
H6B C6 H6C 109.5 . . ?
N2 C7 H7A 109.5 . . ?
N2 C7 H7B 109.5 . . ?
N2 C7 H7C 109.5 . . ?
H7A C7 H7B 109.5 . . ?
H7A C7 H7C 109.5 . . ?
H7B C7 H7C 109.5 . . ?
C9 C8 P1 109.9(3) . . ?
C9 C8 C10 107.6(4) . . ?
C10 C8 P1 108.4(4) . . ?
C11 C8 P1 112.5(4) . . ?
C11 C8 C9 108.3(5) . . ?
C11 C8 C10 110.0(4) . . ?
C8 C9 H9A 109.5 . . ?
C8 C9 H9B 109.5 . . ?
C8 C9 H9C 109.5 . . ?
H9A C9 H9B 109.5 . . ?
H9A C9 H9C 109.5 . . ?
H9B C9 H9C 109.5 . . ?
C8 C10 H10A 109.5 . . ?
C8 C10 H10B 109.5 . . ?
C8 C10 H10C 109.5 . . ?
H10A C10 H10B 109.5 . . ?
H10A C10 H10C 109.5 . . ?
H10B C10 H10C 109.5 . . ?
C8 C11 H11A 109.5 . . ?
C8 C11 H11B 109.5 . . ?
C8 C11 H11C 109.5 . . ?
H11A C11 H11B 109.5 . . ?
H11A C11 H11C 109.5 . . ?
H11B C11 H11C 109.5 . . ?
C13 C12 P1 108.1(3) . . ?
C14 C12 P1 110.2(3) . . ?
C14 C12 C13 105.3(4) . . ?
C15 C12 P1 112.3(3) . . ?
C15 C12 C13 111.4(5) . . ?
C15 C12 C14 109.2(4) . . ?
C12 C13 H13A 109.5 . . ?
C12 C13 H13B 109.5 . . ?
C12 C13 H13C 109.5 . . ?
H13A C13 H13B 109.5 . . ?
H13A C13 H13C 109.5 . . ?
H13B C13 H13C 109.5 . . ?
C12 C14 H14A 109.5 . . ?
C12 C14 H14B 109.5 . . ?
C12 C14 H14C 109.5 . . ?
H14A C14 H14B 109.5 . . ?
H14A C14 H14C 109.5 . . ?
H14B C14 H14C 109.5 . . ?
C12 C15 H15A 109.5 . . ?
C12 C15 H15B 109.5 . . ?
C12 C15 H15C 109.5 . . ?
H15A C15 H15B 109.5 . . ?
H15A C15 H15C 109.5 . . ?
H15B C15 H15C 109.5 . . ?
C17 C16 P2 110.3(4) . . ?
C18 C16 P2 105.9(6) . . ?
C18 C16 C17 107.9(7) . . ?
C18 C16 C19 109.0(6) . . ?
C19 C16 P2 115.3(5) . . ?
C19 C16 C17 108.2(7) . . ?
C16 C17 H17A 109.5 . . ?
C16 C17 H17B 109.5 . . ?
C16 C17 H17C 109.5 . . ?
H17A C17 H17B 109.5 . . ?
H17A C17 H17C 109.5 . . ?
H17B C17 H17C 109.5 . . ?
C16 C18 H18A 109.5 . . ?
C16 C18 H18B 109.5 . . ?
C16 C18 H18C 109.5 . . ?
H18A C18 H18B 109.5 . . ?
H18A C18 H18C 109.5 . . ?
H18B C18 H18C 109.5 . . ?
C16 C19 H19A 109.5 . . ?
C16 C19 H19B 109.5 . . ?
C16 C19 H19C 109.5 . . ?
H19A C19 H19B 109.5 . . ?
H19A C19 H19C 109.5 . . ?
H19B C19 H19C 109.5 . . ?
C21 C20 P2 108.1(5) . . ?
C22 C20 P2 118.7(4) . . ?
C22 C20 C21 108.6(5) . . ?
C23 C20 P2 105.0(4) . . ?
C23 C20 C21 107.5(6) . . ?
C23 C20 C22 108.4(6) . . ?
C20 C21 H21A 109.5 . . ?
C20 C21 H21B 109.5 . . ?
C20 C21 H21C 109.5 . . ?
H21A C21 H21B 109.5 . . ?
H21A C21 H21C 109.5 . . ?
H21B C21 H21C 109.5 . . ?
C20 C22 H22A 109.5 . . ?
C20 C22 H22B 109.5 . . ?
C20 C22 H22C 109.5 . . ?
H22A C22 H22B 109.5 . . ?
H22A C22 H22C 109.5 . . ?
H22B C22 H22C 109.5 . . ?
C20 C23 H23A 109.5 . . ?
C20 C23 H23B 109.5 . . ?
C20 C23 H23C 109.5 . . ?
H23A C23 H23B 109.5 . . ?
H23A C23 H23C 109.5 . . ?
H23B C23 H23C 109.5 . . ?
P1 B1 P2 118.0(3) . . ?
C1 B1 P1 115.6(3) . . ?
C1 B1 P2 125.8(3) . . ?
O1 Al1 O2 108.9(4) . . ?
O1 Al1 O3 107.9(2) . . ?
O1 Al1 O3A 118.2(4) . . ?
O1 Al1 O4A 105.3(4) . . ?
O2 Al1 O3 101.1(4) . . ?
O2A Al1 O1 108.8(5) . . ?
O2A Al1 O3A 122.1(6) . . ?
O2A Al1 O4A 95.2(7) . . ?
O3A Al1 O4A 102.7(6) . . ?
O4 Al1 O1 111.1(2) . . ?
O4 Al1 O2 117.8(4) . . ?
O4 Al1 O3 109.3(3) . . ?
C47 O1 Al1 152.2(3) . . ?
C51 O2 Al1 151.1(8) . . ?
C51 O2A Al1 149.8(10) . . ?
C55 O3 Al1 152.9(6) . . ?
C55A O3A Al1 140.3(10) . . ?
C59 O4 Al1 150.0(6) . . ?
C59A O4A Al1 146.5(9) . . ?
O1 C47 C48 108.0(4) . . ?
O1 C47 C48A 111.6(5) . . ?
O1 C47 C49 117.0(5) . . ?
O1 C47 C49A 99.4(6) . . ?
O1 C47 C50 108.3(4) . . ?
O1 C47 C50A 112.3(6) . . ?
C48 C47 C50 106.2(5) . . ?
C49 C47 C48 109.7(5) . . ?
C49 C47 C50 107.0(5) . . ?
C49A C47 C48A 106.8(7) . . ?
C50A C47 C48A 111.8(7) . . ?
C50A C47 C49A 114.2(7) . . ?
F1 C48 F2 109.0(8) . . ?
F1 C48 F3 106.5(7) . . ?
F1 C48 C47 108.2(6) . . ?
F2 C48 C47 110.5(6) . . ?
F3 C48 F2 109.0(7) . . ?
F3 C48 C47 113.4(6) . . ?
F1A C48A F2A 109.5(12) . . ?
F1A C48A F3A 106.9(14) . . ?
F1A C48A C47 112.6(10) . . ?
F2A C48A F3A 106.9(15) . . ?
F2A C48A C47 109.6(9) . . ?
F3A C48A C47 111.2(12) . . ?
F4 C49 F6 110.6(9) . . ?
F4 C49 C47 113.6(6) . . ?
F5 C49 F4 106.5(7) . . ?
F5 C49 F6 106.3(8) . . ?
F5 C49 C47 111.4(6) . . ?
F6 C49 C47 108.4(7) . . ?
F4A C49A F5A 106.6(11) . . ?
F4A C49A F6A 107.2(10) . . ?
F4A C49A C47 113.9(10) . . ?
F5A C49A F6A 105.4(11) . . ?
F5A C49A C47 110.1(11) . . ?
F6A C49A C47 113.1(10) . . ?
F7 C50 C47 109.1(6) . . ?
F8 C50 F7 112.3(10) . . ?
F8 C50 C47 109.7(7) . . ?
F9 C50 F7 106.5(7) . . ?
F9 C50 F8 105.8(8) . . ?
F9 C50 C47 113.5(6) . . ?
F7A C50A C47 106.2(15) . . ?
F8A C50A F7A 120.9(19) . . ?
F8A C50A F9A 101.8(12) . . ?
F8A C50A C47 107.1(11) . . ?
F9A C50A F7A 108.9(16) . . ?
F9A C50A C47 112.0(11) . . ?
O2 C51 C52 109.8(6) . . ?
O2 C51 C53 111.8(6) . . ?
O2 C51 C54 105.6(6) . . ?
O2A C51 C52A 105.4(7) . . ?
O2A C51 C53A 109.9(7) . . ?
O2A C51 C54A 111.8(8) . . ?
C53 C51 C52 108.0(6) . . ?
C53A C51 C52A 109.0(6) . . ?
C54 C51 C52 111.9(7) . . ?
C54 C51 C53 109.7(5) . . ?
C54A C51 C52A 110.4(7) . . ?
C54A C51 C53A 110.2(7) . . ?
F10 C52 F11 116.5(13) . . ?
F10 C52 F12 107.9(11) . . ?
F10 C52 C51 108.8(8) . . ?
F11 C52 C51 104.9(9) . . ?
F12 C52 F11 107.8(11) . . ?
F12 C52 C51 111.0(9) . . ?
F10A C52A C51 109.6(10) . . ?
F11A C52A F10A 110.4(15) . . ?
F11A C52A F12A 102.1(13) . . ?
F11A C52A C51 109.3(11) . . ?
F12A C52A F10A 114.5(13) . . ?
F12A C52A C51 110.6(11) . . ?
F13 C53 C51 106.3(6) . . ?
F14 C53 F13 106.8(7) . . ?
F14 C53 C51 112.3(6) . . ?
F15 C53 F13 112.8(9) . . ?
F15 C53 F14 108.0(8) . . ?
F15 C53 C51 110.6(6) . . ?
F13A C53A F14A 105.2(13) . . ?
F13A C53A F15A 114.5(12) . . ?
F13A C53A C51 111.8(10) . . ?
F14A C53A F15A 106.3(12) . . ?
F14A C53A C51 108.2(12) . . ?
F15A C53A C51 110.3(10) . . ?
F16 C54 C51 109.8(8) . . ?
F17 C54 F16 109.0(9) . . ?
F17 C54 C51 107.5(9) . . ?
F18 C54 F16 111.1(11) . . ?
F18 C54 F17 109.8(12) . . ?
F18 C54 C51 109.5(7) . . ?
F16A C54A F17A 104.3(16) . . ?
F16A C54A F18A 102.5(13) . . ?
F16A C54A C51 117.0(13) . . ?
F17A C54A F18A 109.6(17) . . ?
F17A C54A C51 114.9(16) . . ?
F18A C54A C51 107.8(11) . . ?
O3 C55 C56 113.9(6) . . ?
O3 C55 C57 111.1(6) . . ?
O3 C55 C58 108.7(6) . . ?
C56 C55 C57 112.3(7) . . ?
C56 C55 C58 105.2(7) . . ?
C57 C55 C58 104.9(7) . . ?
O3A C55A C56A 115.3(12) . . ?
O3A C55A C57A 105.0(11) . . ?
O3A C55A C58A 112.7(12) . . ?
C56A C55A C57A 110.6(12) . . ?
C56A C55A C58A 104.3(11) . . ?
C58A C55A C57A 108.9(11) . . ?
F19 C56 F20 104.1(9) . . ?
F19 C56 F21 107.4(8) . . ?
F19 C56 C55 117.3(8) . . ?
F20 C56 C55 108.5(8) . . ?
F21 C56 F20 106.4(9) . . ?
F21 C56 C55 112.4(7) . . ?
F19A C56A C55A 110.4(13) . . ?
F20A C56A F19A 112.5(13) . . ?
F20A C56A C55A 106.5(13) . . ?
F21A C56A F19A 103.4(12) . . ?
F21A C56A F20A 110.6(13) . . ?
F21A C56A C55A 113.5(13) . . ?
F22 C57 C55 108.3(8) . . ?
F23 C57 F22 116.6(10) . . ?
F23 C57 C55 105.9(7) . . ?
F24 C57 F22 100.2(8) . . ?
F24 C57 F23 118.3(12) . . ?
F24 C57 C55 106.9(8) . . ?
F22A C57A F24A 106.6(14) . . ?
F22A C57A C55A 113.9(12) . . ?
F23A C57A F22A 116.7(13) . . ?
F23A C57A F24A 101.8(13) . . ?
F23A C57A C55A 106.6(12) . . ?
F24A C57A C55A 110.6(12) . . ?
F25 C58 F26 111.2(11) . . ?
F25 C58 C55 110.7(9) . . ?
F26 C58 C55 107.1(8) . . ?
F27 C58 F25 114.2(11) . . ?
F27 C58 F26 104.3(11) . . ?
F27 C58 C55 109.0(9) . . ?
F25A C58A F27A 104.5(12) . . ?
F25A C58A C55A 112.7(12) . . ?
F26A C58A F25A 113.0(13) . . ?
F26A C58A F27A 107.5(13) . . ?
F26A C58A C55A 111.7(12) . . ?
F27A C58A C55A 106.9(12) . . ?
O4 C59 C60 107.7(6) . . ?
O4 C59 C61 110.3(6) . . ?
O4 C59 C62 109.8(7) . . ?
C60 C59 C61 109.3(7) . . ?
C62 C59 C60 110.1(7) . . ?
C62 C59 C61 109.6(7) . . ?
O4A C59A C60A 112.7(11) . . ?
O4A C59A C61A 111.8(11) . . ?
O4A C59A C62A 108.8(10) . . ?
C60A C59A C61A 107.3(10) . . ?
C62A C59A C60A 106.8(11) . . ?
C62A C59A C61A 109.2(10) . . ?
F28 C60 F29 107.3(8) . . ?
F28 C60 C59 110.5(7) . . ?
F29 C60 C59 107.3(7) . . ?
F30 C60 F28 107.2(7) . . ?
F30 C60 F29 110.9(9) . . ?
F30 C60 C59 113.5(7) . . ?
F28A C60A C59A 109.7(13) . . ?
F29A C60A F28A 112.1(15) . . ?
F29A C60A C59A 107.4(12) . . ?
F30A C60A F28A 103.8(13) . . ?
F30A C60A F29A 111.5(13) . . ?
F30A C60A C59A 112.5(13) . . ?
F31 C61 F32 114.8(10) . . ?
F31 C61 C59 110.4(8) . . ?
F32 C61 C59 107.1(7) . . ?
F33 C61 F31 105.8(9) . . ?
F33 C61 F32 105.8(9) . . ?
F33 C61 C59 113.0(8) . . ?
F31A C61A F32A 102.0(12) . . ?
F31A C61A C59A 120.8(13) . . ?
F32A C61A C59A 105.4(12) . . ?
F33A C61A F31A 107.7(13) . . ?
F33A C61A F32A 110.0(13) . . ?
F33A C61A C59A 110.3(11) . . ?
F34 C62 F35 106.5(8) . . ?
F34 C62 F36 108.1(9) . . ?
F34 C62 C59 113.2(7) . . ?
F35 C62 F36 108.7(9) . . ?
F35 C62 C59 111.7(8) . . ?
F36 C62 C59 108.5(8) . . ?
F34A C62A F35A 101.1(10) . . ?
F34A C62A C59A 114.0(11) . . ?
F35A C62A C59A 109.6(11) . . ?
F36A C62A F34A 114.7(12) . . ?
F36A C62A F35A 107.0(11) . . ?
F36A C62A C59A 109.7(11) . . ?
O5 Al2 O7 106.06(15) . . ?
O5 Al2 O8 113.60(16) . . ?
O6 Al2 O5 107.72(16) . . ?
O6 Al2 O7 114.40(17) . . ?
O6 Al2 O8 107.62(16) . . ?
O8 Al2 O7 107.61(15) . . ?
C63 O5 Al2 148.3(3) . . ?
C67 O6 Al2 150.6(3) . . ?
C71 O7 Al2 147.4(3) . . ?
C75 O8 Al2 147.4(3) . . ?
O5 C63 C64 108.0(4) . . ?
O5 C63 C65 109.6(4) . . ?
O5 C63 C66 112.6(4) . . ?
C65 C63 C64 109.1(4) . . ?
C66 C63 C64 109.0(4) . . ?
C66 C63 C65 108.4(4) . . ?
F37 C64 F38 107.3(4) . . ?
F37 C64 F39 107.7(4) . . ?
F37 C64 C63 113.0(4) . . ?
F38 C64 F39 106.5(4) . . ?
F38 C64 C63 111.1(4) . . ?
F39 C64 C63 111.0(4) . . ?
F40 C65 C63 112.5(4) . . ?
F41 C65 F40 107.5(4) . . ?
F41 C65 C63 110.9(4) . . ?
F42 C65 F40 107.9(4) . . ?
F42 C65 F41 107.2(4) . . ?
F42 C65 C63 110.6(4) . . ?
F43 C66 C63 110.5(4) . . ?
F44 C66 F43 107.0(4) . . ?
F44 C66 C63 113.4(4) . . ?
F45 C66 F43 106.8(4) . . ?
F45 C66 F44 107.1(4) . . ?
F45 C66 C63 111.7(4) . . ?
O6 C67 C68 110.2(4) . . ?
O6 C67 C68A 106.9(5) . . ?
O6 C67 C69 109.4(4) . . ?
O6 C67 C69A 105.9(5) . . ?
O6 C67 C70 112.3(4) . . ?
O6 C67 C70A 110.5(5) . . ?
C68 C67 C69 107.0(5) . . ?
C69A C67 C68A 107.4(6) . . ?
C70 C67 C68 110.1(5) . . ?
C70 C67 C69 107.6(5) . . ?
C70A C67 C68A 109.9(6) . . ?
C70A C67 C69A 115.9(6) . . ?
F46 C68 F48 109.8(9) . . ?
F46 C68 C67 107.4(7) . . ?
F47 C68 F46 108.1(9) . . ?
F47 C68 F48 110.0(8) . . ?
F47 C68 C67 112.9(7) . . ?
F48 C68 C67 108.6(6) . . ?
F46A C68A F47A 105.1(10) . . ?
F46A C68A F48A 112.4(13) . . ?
F46A C68A C67 113.4(9) . . ?
F47A C68A C67 111.4(9) . . ?
F48A C68A F47A 105.0(14) . . ?
F48A C68A C67 109.1(13) . . ?
F49 C69 F51 111.2(9) . . ?
F49 C69 C67 110.0(6) . . ?
F50 C69 F49 108.4(7) . . ?
F50 C69 F51 106.5(9) . . ?
F50 C69 C67 113.3(7) . . ?
F51 C69 C67 107.3(8) . . ?
F49A C69A F50A 106.6(14) . . ?
F49A C69A C67 116.1(11) . . ?
F50A C69A C67 110.5(11) . . ?
F51A C69A F49A 107.8(11) . . ?
F51A C69A F50A 106.2(12) . . ?
F51A C69A C67 109.3(9) . . ?
F52 C70 F54 113.8(10) . . ?
F52 C70 C67 108.5(8) . . ?
F53 C70 F52 108.0(10) . . ?
F53 C70 F54 106.9(8) . . ?
F53 C70 C67 111.5(6) . . ?
F54 C70 C67 108.1(7) . . ?
F52A C70A F54A 118.1(15) . . ?
F52A C70A C67 108.1(13) . . ?
F53A C70A F52A 105.2(15) . . ?
F53A C70A F54A 107.2(14) . . ?
F53A C70A C67 108.3(9) . . ?
F54A C70A C67 109.5(11) . . ?
O7 C71 C72 111.2(4) . . ?
O7 C71 C73 108.2(3) . . ?
O7 C71 C74 110.7(4) . . ?
C72 C71 C73 108.4(4) . . ?
C74 C71 C72 109.3(4) . . ?
C74 C71 C73 109.0(4) . . ?
F55 C72 F57 107.4(4) . . ?
F55 C72 C71 110.7(4) . . ?
F56 C72 F55 107.5(4) . . ?
F56 C72 F57 107.9(4) . . ?
F56 C72 C71 110.6(4) . . ?
F57 C72 C71 112.6(4) . . ?
F58 C73 F59 107.8(4) . . ?
F58 C73 F60 107.9(4) . . ?
F58 C73 C71 111.3(4) . . ?
F59 C73 C71 112.1(4) . . ?
F60 C73 F59 107.1(4) . . ?
F60 C73 C71 110.5(4) . . ?
F61 C74 F63 106.8(4) . . ?
F61 C74 C71 111.0(4) . . ?
F62 C74 F61 107.2(4) . . ?
F62 C74 F63 107.6(4) . . ?
F62 C74 C71 110.7(4) . . ?
F63 C74 C71 113.3(4) . . ?
O8 C75 C76 109.7(4) . . ?
O8 C75 C77 112.1(4) . . ?
O8 C75 C78 107.2(3) . . ?
C76 C75 C77 109.0(4) . . ?
C78 C75 C76 109.5(4) . . ?
C78 C75 C77 109.2(4) . . ?
F64 C76 C75 110.8(4) . . ?
F65 C76 F64 107.1(4) . . ?
F65 C76 C75 112.3(4) . . ?
F66 C76 F64 107.1(4) . . ?
F66 C76 F65 108.6(4) . . ?
F66 C76 C75 110.9(4) . . ?
F67 C77 F68 107.3(4) . . ?
F67 C77 F69 107.8(4) . . ?
F67 C77 C75 110.7(4) . . ?
F68 C77 F69 107.5(4) . . ?
F68 C77 C75 110.3(4) . . ?
F69 C77 C75 113.0(4) . . ?
F70 C78 F71 107.5(4) . . ?
F70 C78 F72 107.0(4) . . ?
F70 C78 C75 111.5(4) . . ?
F71 C78 F72 106.8(4) . . ?
F71 C78 C75 112.9(4) . . ?
F72 C78 C75 110.9(4) . . ?

loop_
_geom_bond_atom_site_label_1
_geom_bond_atom_site_label_2
_geom_bond_distance
_geom_bond_site_symmetry_2
_geom_bond_publ_flag
Cl1 C79 1.780(9) . ?
Cl2 C79 1.730(8) . ?
C79 H79A 0.9900 . ?
C79 H79B 0.9900 . ?
Cl3 C80 1.777(19) . ?
Cl3A C80A 1.673(17) . ?
Cl4 C80 1.791(19) . ?
Cl4A C80A 1.825(18) . ?
C80 H80A 0.9900 . ?
C80 H80B 0.9900 . ?
C80A H80C 0.9900 . ?
C80A H80D 0.9900 . ?
P3 C31 1.900(5) . ?
P3 C35 1.889(5) . ?
P3 B2 1.827(5) . ?
P4 C39 1.894(5) . ?
P4 C43 1.918(5) . ?
P4 B2 1.946(5) . ?
N3 C24 1.356(6) . ?
N3 C25 1.397(5) . ?
N3 C27 1.447(6) . ?
N4 C24 1.344(6) . ?
N4 C26 1.388(6) . ?
N4 C30 1.452(6) . ?
C24 B2 1.585(6) . ?
C25 C26 1.350(6) . ?
C25 C28 1.485(6) . ?
C26 C29 1.483(6) . ?
C27 H27A 0.9800 . ?
C27 H27B 0.9800 . ?
C27 H27C 0.9800 . ?
C28 H28A 0.9800 . ?
C28 H28B 0.9800 . ?
C28 H28C 0.9800 . ?
C29 H29A 0.9800 . ?
C29 H29B 0.9800 . ?
C29 H29C 0.9800 . ?
C30 H30A 0.9800 . ?
C30 H30B 0.9800 . ?
C30 H30C 0.9800 . ?
C31 C32 1.529(7) . ?
C31 C33 1.529(8) . ?
C31 C34 1.529(7) . ?
C32 H32A 0.9800 . ?
C32 H32B 0.9800 . ?
C32 H32C 0.9800 . ?
C33 H33A 0.9800 . ?
C33 H33B 0.9800 . ?
C33 H33C 0.9800 . ?
C34 H34A 0.9800 . ?
C34 H34B 0.9800 . ?
C34 H34C 0.9800 . ?
C35 C36 1.537(7) . ?
C35 C37 1.518(8) . ?
C35 C38 1.539(8) . ?
C36 H36A 0.9800 . ?
C36 H36B 0.9800 . ?
C36 H36C 0.9800 . ?
C37 H37A 0.9800 . ?
C37 H37B 0.9800 . ?
C37 H37C 0.9800 . ?
C38 H38A 0.9800 . ?
C38 H38B 0.9800 . ?
C38 H38C 0.9800 . ?
C39 C40 1.540(7) . ?
C39 C41 1.543(8) . ?
C39 C42 1.523(7) . ?
C40 H40A 0.9800 . ?
C40 H40B 0.9800 . ?
C40 H40C 0.9800 . ?
C41 H41A 0.9800 . ?
C41 H41B 0.9800 . ?
C41 H41C 0.9800 . ?
C42 H42A 0.9800 . ?
C42 H42B 0.9800 . ?
C42 H42C 0.9800 . ?
C43 C44 1.547(7) . ?
C43 C45 1.529(7) . ?
C43 C46 1.535(7) . ?
C44 H44A 0.9800 . ?
C44 H44B 0.9800 . ?
C44 H44C 0.9800 . ?
C45 H45A 0.9800 . ?
C45 H45B 0.9800 . ?
C45 H45C 0.9800 . ?
C46 H46A 0.9800 . ?
C46 H46B 0.9800 . ?
C46 H46C 0.9800 . ?
P1 C8 1.886(5) . ?
P1 C12 1.887(5) . ?
P1 B1 1.816(5) . ?
P2 C16 1.921(7) . ?
P2 C20 1.902(6) . ?
P2 B1 1.931(6) . ?
N1 C1 1.354(6) . ?
N1 C2 1.389(6) . ?
N1 C4 1.463(6) . ?
N2 C1 1.351(6) . ?
N2 C3 1.394(6) . ?
N2 C7 1.438(6) . ?
C1 B1 1.583(7) . ?
C2 C3 1.347(7) . ?
C2 C5 1.484(7) . ?
C3 C6 1.494(7) . ?
C4 H4A 0.9800 . ?
C4 H4B 0.9800 . ?
C4 H4C 0.9800 . ?
C5 H5A 0.9800 . ?
C5 H5B 0.9800 . ?
C5 H5C 0.9800 . ?
C6 H6A 0.9800 . ?
C6 H6B 0.9800 . ?
C6 H6C 0.9800 . ?
C7 H7A 0.9800 . ?
C7 H7B 0.9800 . ?
C7 H7C 0.9800 . ?
C8 C9 1.533(7) . ?
C8 C10 1.543(7) . ?
C8 C11 1.531(7) . ?
C9 H9A 0.9800 . ?
C9 H9B 0.9800 . ?
C9 H9C 0.9800 . ?
C10 H10A 0.9800 . ?
C10 H10B 0.9800 . ?
C10 H10C 0.9800 . ?
C11 H11A 0.9800 . ?
C11 H11B 0.9800 . ?
C11 H11C 0.9800 . ?
C12 C13 1.549(7) . ?
C12 C14 1.536(6) . ?
C12 C15 1.522(7) . ?
C13 H13A 0.9800 . ?
C13 H13B 0.9800 . ?
C13 H13C 0.9800 . ?
C14 H14A 0.9800 . ?
C14 H14B 0.9800 . ?
C14 H14C 0.9800 . ?
C15 H15A 0.9800 . ?
C15 H15B 0.9800 . ?
C15 H15C 0.9800 . ?
C16 C17 1.550(12) . ?
C16 C18 1.535(10) . ?
C16 C19 1.549(9) . ?
C17 H17A 0.9800 . ?
C17 H17B 0.9800 . ?
C17 H17C 0.9800 . ?
C18 H18A 0.9800 . ?
C18 H18B 0.9800 . ?
C18 H18C 0.9800 . ?
C19 H19A 0.9800 . ?
C19 H19B 0.9800 . ?
C19 H19C 0.9800 . ?
C20 C21 1.536(8) . ?
C20 C22 1.531(8) . ?
C20 C23 1.524(10) . ?
C21 H21A 0.9800 . ?
C21 H21B 0.9800 . ?
C21 H21C 0.9800 . ?
C22 H22A 0.9800 . ?
C22 H22B 0.9800 . ?
C22 H22C 0.9800 . ?
C23 H23A 0.9800 . ?
C23 H23B 0.9800 . ?
C23 H23C 0.9800 . ?
Al1 O1 1.713(4) . ?
Al1 O2 1.722(6) . ?
Al1 O2A 1.701(10) . ?
Al1 O3 1.727(5) . ?
Al1 O3A 1.747(11) . ?
Al1 O4 1.693(5) . ?
Al1 O4A 1.788(10) . ?
F1 C48 1.331(8) . ?
F1A C48A 1.308(12) . ?
F2 C48 1.353(9) . ?
F2A C48A 1.332(12) . ?
F3 C48 1.338(8) . ?
F3A C48A 1.339(13) . ?
F4 C49 1.351(8) . ?
F4A C49A 1.329(12) . ?
F5 C49 1.315(9) . ?
F5A C49A 1.337(12) . ?
F6 C49 1.360(11) . ?
F6A C49A 1.350(12) . ?
F7 C50 1.343(9) . ?
F7A C50A 1.352(14) . ?
F8 C50 1.324(10) . ?
F8A C50A 1.332(13) . ?
F9 C50 1.322(8) . ?
F9A C50A 1.344(12) . ?
F10 C52 1.316(10) . ?
F10A C52A 1.336(13) . ?
F11 C52 1.343(10) . ?
F11A C52A 1.321(13) . ?
F12 C52 1.324(9) . ?
F12A C52A 1.330(12) . ?
F13 C53 1.362(8) . ?
F13A C53A 1.318(12) . ?
F14 C53 1.340(8) . ?
F14A C53A 1.358(13) . ?
F15 C53 1.328(8) . ?
F15A C53A 1.373(12) . ?
F16 C54 1.356(9) . ?
F16A C54A 1.308(13) . ?
F17 C54 1.342(10) . ?
F17A C54A 1.323(14) . ?
F18 C54 1.324(11) . ?
F18A C54A 1.340(13) . ?
F19 C56 1.313(9) . ?
F19A C56A 1.344(14) . ?
F20 C56 1.385(10) . ?
F20A C56A 1.320(13) . ?
F21 C56 1.316(9) . ?
F21A C56A 1.318(13) . ?
F22 C57 1.369(9) . ?
F22A C57A 1.313(12) . ?
F23 C57 1.364(10) . ?
F23A C57A 1.308(13) . ?
F24 C57 1.314(9) . ?
F24A C57A 1.328(13) . ?
F25 C58 1.347(9) . ?
F25A C58A 1.318(12) . ?
F26 C58 1.367(11) . ?
F26A C58A 1.312(13) . ?
F27 C58 1.322(10) . ?
F27A C58A 1.359(13) . ?
F28 C60 1.381(8) . ?
F28A C60A 1.393(14) . ?
F29 C60 1.413(10) . ?
F29A C60A 1.379(14) . ?
F30 C60 1.286(9) . ?
F30A C60A 1.305(14) . ?
F31 C61 1.324(8) . ?
F31A C61A 1.317(12) . ?
F32 C61 1.412(11) . ?
F32A C61A 1.397(14) . ?
F33 C61 1.298(9) . ?
F33A C61A 1.305(13) . ?
F34 C62 1.339(9) . ?
F34A C62A 1.373(12) . ?
F35 C62 1.356(9) . ?
F35A C62A 1.382(13) . ?
F36 C62 1.394(10) . ?
F36A C62A 1.365(13) . ?
O1 C47 1.333(5) . ?
O2 C51 1.344(8) . ?
O2A C51 1.374(11) . ?
O3 C55 1.316(9) . ?
O3A C55A 1.41(2) . ?
O4 C59 1.356(7) . ?
O4A C59A 1.382(14) . ?
C47 C48 1.560(9) . ?
C47 C48A 1.603(12) . ?
C47 C49 1.518(9) . ?
C47 C49A 1.536(14) . ?
C47 C50 1.602(9) . ?
C47 C50A 1.511(13) . ?
C51 C52 1.569(12) . ?
C51 C52A 1.571(11) . ?
C51 C53 1.555(9) . ?
C51 C53A 1.541(11) . ?
C51 C54 1.542(10) . ?
C51 C54A 1.522(12) . ?
C55 C56 1.487(10) . ?
C55 C57 1.547(10) . ?
C55 C58 1.554(12) . ?
C55A C56A 1.513(14) . ?
C55A C57A 1.532(13) . ?
C55A C58A 1.530(14) . ?
C59 C60 1.512(10) . ?
C59 C61 1.542(10) . ?
C59 C62 1.502(10) . ?
C59A C60A 1.529(14) . ?
C59A C61A 1.536(13) . ?
C59A C62A 1.515(13) . ?
Al2 O5 1.723(3) . ?
Al2 O6 1.719(3) . ?
Al2 O7 1.732(3) . ?
Al2 O8 1.731(3) . ?
F37 C64 1.332(6) . ?
F38 C64 1.332(6) . ?
F39 C64 1.332(6) . ?
F40 C65 1.335(5) . ?
F41 C65 1.334(6) . ?
F42 C65 1.332(6) . ?
F43 C66 1.338(6) . ?
F44 C66 1.337(5) . ?
F45 C66 1.333(6) . ?
F46 C68 1.326(11) . ?
F46A C68A 1.316(12) . ?
F47 C68 1.324(9) . ?
F47A C68A 1.324(12) . ?
F48 C68 1.349(9) . ?
F48A C68A 1.317(13) . ?
F49 C69 1.345(9) . ?
F49A C69A 1.336(13) . ?
F50 C69 1.335(8) . ?
F50A C69A 1.348(13) . ?
F51 C69 1.349(11) . ?
F51A C69A 1.335(11) . ?
F52 C70 1.367(12) . ?
F52A C70A 1.384(14) . ?
F53 C70 1.351(9) . ?
F53A C70A 1.366(12) . ?
F54 C70 1.388(12) . ?
F54A C70A 1.384(13) . ?
F55 C72 1.326(6) . ?
F56 C72 1.324(6) . ?
F57 C72 1.337(5) . ?
F58 C73 1.326(6) . ?
F59 C73 1.345(5) . ?
F60 C73 1.329(5) . ?
F61 C74 1.340(6) . ?
F62 C74 1.327(6) . ?
F63 C74 1.344(6) . ?
F64 C76 1.344(6) . ?
F65 C76 1.333(6) . ?
F66 C76 1.325(6) . ?
F67 C77 1.326(6) . ?
F68 C77 1.328(6) . ?
F69 C77 1.332(5) . ?
F70 C78 1.325(6) . ?
F71 C78 1.339(5) . ?
F72 C78 1.340(6) . ?
O5 C63 1.346(5) . ?
O6 C67 1.354(5) . ?
O7 C71 1.352(5) . ?
O8 C75 1.359(5) . ?
C63 C64 1.560(6) . ?
C63 C65 1.549(7) . ?
C63 C66 1.544(6) . ?
C67 C68 1.541(8) . ?
C67 C68A 1.588(10) . ?
C67 C69 1.594(9) . ?
C67 C69A 1.550(10) . ?
C67 C70 1.537(9) . ?
C67 C70A 1.526(10) . ?
C71 C72 1.560(6) . ?
C71 C73 1.565(6) . ?
C71 C74 1.539(7) . ?
C75 C76 1.553(7) . ?
C75 C77 1.558(6) . ?
C75 C78 1.549(7) . ?

loop_
_geom_torsion_atom_site_label_1
_geom_torsion_atom_site_label_2
_geom_torsion_atom_site_label_3
_geom_torsion_atom_site_label_4
_geom_torsion
_geom_torsion_site_symmetry_1
_geom_torsion_site_symmetry_2
_geom_torsion_site_symmetry_3
_geom_torsion_site_symmetry_4
_geom_torsion_publ_flag
N3 C24 B2 P3 -78.2(5) . . . . ?
N3 C24 B2 P4 98.0(5) . . . . ?
N3 C25 C26 N4 0.5(5) . . . . ?
N3 C25 C26 C29 -179.3(5) . . . . ?
N4 C24 B2 P3 107.5(5) . . . . ?
N4 C24 B2 P4 -76.3(6) . . . . ?
C24 N3 C25 C26 -0.6(5) . . . . ?
C24 N3 C25 C28 178.8(4) . . . . ?
C24 N4 C26 C25 -0.2(5) . . . . ?
C24 N4 C26 C29 179.6(4) . . . . ?
C25 N3 C24 N4 0.5(5) . . . . ?
C25 N3 C24 B2 -175.0(4) . . . . ?
C26 N4 C24 N3 -0.2(5) . . . . ?
C26 N4 C24 B2 175.1(4) . . . . ?
C27 N3 C24 N4 -179.3(4) . . . . ?
C27 N3 C24 B2 5.2(7) . . . . ?
C27 N3 C25 C26 179.2(4) . . . . ?
C27 N3 C25 C28 -1.4(7) . . . . ?
C28 C25 C26 N4 -178.9(5) . . . . ?
C28 C25 C26 C29 1.4(9) . . . . ?
C30 N4 C24 N3 175.1(4) . . . . ?
C30 N4 C24 B2 -9.6(7) . . . . ?
C30 N4 C26 C25 -175.6(4) . . . . ?
C30 N4 C26 C29 4.2(7) . . . . ?
C31 P3 C35 C36 56.9(5) . . . . ?
C31 P3 C35 C37 -66.6(5) . . . . ?
C31 P3 C35 C38 173.0(4) . . . . ?
C31 P3 B2 P4 -38.0(4) . . . . ?
C31 P3 B2 C24 138.6(3) . . . . ?
C35 P3 B2 P4 171.6(3) . . . . ?
C35 P3 B2 C24 -11.8(5) . . . . ?
C43 P4 C39 C40 56.8(4) . . . . ?
C43 P4 C39 C41 170.4(3) . . . . ?
C43 P4 C39 C42 -69.0(4) . . . . ?
B2 P3 C35 C36 -152.7(4) . . . . ?
B2 P3 C35 C37 83.8(5) . . . . ?
B2 P3 C35 C38 -36.6(5) . . . . ?
B2 P4 C39 C40 177.0(4) . . . . ?
B2 P4 C39 C41 -69.3(4) . . . . ?
B2 P4 C39 C42 51.2(5) . . . . ?
N1 C1 B1 P1 -69.8(5) . . . . ?
N1 C1 B1 P2 100.3(5) . . . . ?
N1 C2 C3 N2 0.9(5) . . . . ?
N1 C2 C3 C6 -177.7(5) . . . . ?
N2 C1 B1 P1 113.2(5) . . . . ?
N2 C1 B1 P2 -76.8(6) . . . . ?
C1 N1 C2 C3 -0.5(5) . . . . ?
C1 N1 C2 C5 178.5(5) . . . . ?
C1 N2 C3 C2 -0.9(5) . . . . ?
C1 N2 C3 C6 177.8(5) . . . . ?
C2 N1 C1 N2 0.0(5) . . . . ?
C2 N1 C1 B1 -177.6(4) . . . . ?
C3 N2 C1 N1 0.6(5) . . . . ?
C3 N2 C1 B1 178.1(4) . . . . ?
C4 N1 C1 N2 -175.8(4) . . . . ?
C4 N1 C1 B1 6.6(7) . . . . ?
C4 N1 C2 C3 175.4(4) . . . . ?
C4 N1 C2 C5 -5.5(7) . . . . ?
C5 C2 C3 N2 -178.1(5) . . . . ?
C5 C2 C3 C6 3.4(10) . . . . ?
C7 N2 C1 N1 177.0(4) . . . . ?
C7 N2 C1 B1 -5.5(7) . . . . ?
C7 N2 C3 C2 -177.4(4) . . . . ?
C7 N2 C3 C6 1.3(7) . . . . ?
C8 P1 C12 C13 148.8(4) . . . . ?
C8 P1 C12 C14 34.1(4) . . . . ?
C8 P1 C12 C15 -87.9(4) . . . . ?
C8 P1 B1 P2 161.3(3) . . . . ?
C8 P1 B1 C1 -27.8(5) . . . . ?
C12 P1 C8 C9 169.6(4) . . . . ?
C12 P1 C8 C10 52.2(4) . . . . ?
C12 P1 C8 C11 -69.6(4) . . . . ?
C12 P1 B1 P2 -9.8(4) . . . . ?
C12 P1 B1 C1 161.1(3) . . . . ?
B1 P1 C8 C9 -2.3(5) . . . . ?
B1 P1 C8 C10 -119.6(4) . . . . ?
B1 P1 C8 C11 118.5(4) . . . . ?
B1 P1 C12 C13 -39.7(5) . . . . ?
B1 P1 C12 C14 -154.3(3) . . . . ?
B1 P1 C12 C15 83.7(4) . . . . ?
Al1 O1 C47 C48 57.8(9) . . . . ?
Al1 O1 C47 C48A 0.2(10) . . . . ?
Al1 O1 C47 C49 -66.6(9) . . . . ?
Al1 O1 C47 C49A -112.2(9) . . . . ?
Al1 O1 C47 C50 172.4(7) . . . . ?
Al1 O1 C47 C50A 126.6(8) . . . . ?
Al1 O2 C51 C52 -90.1(18) . . . . ?
Al1 O2 C51 C53 29.9(19) . . . . ?
Al1 O2 C51 C54 149.2(16) . . . . ?
Al1 O2A C51 C52A -171(2) . . . . ?
Al1 O2A C51 C53A -54(2) . . . . ?
Al1 O2A C51 C54A 69(2) . . . . ?
Al1 O3 C55 C56 22.2(15) . . . . ?
Al1 O3 C55 C57 -105.8(11) . . . . ?
Al1 O3 C55 C58 139.2(11) . . . . ?
Al1 O3A C55A C56A -90.1(16) . . . . ?
Al1 O3A C55A C57A 147.9(12) . . . . ?
Al1 O3A C55A C58A 29.5(19) . . . . ?
Al1 O4 C59 C60 179.7(10) . . . . ?
Al1 O4 C59 C61 60.5(14) . . . . ?
Al1 O4 C59 C62 -60.4(14) . . . . ?
Al1 O4A C59A C60A 49(2) . . . . ?
Al1 O4A C59A C61A -72(2) . . . . ?
Al1 O4A C59A C62A 167.5(14) . . . . ?
O1 Al1 O2 C51 166.0(16) . . . . ?
O1 Al1 O2A C51 -157(2) . . . . ?
O1 Al1 O3 C55 -80.1(12) . . . . ?
O1 Al1 O3A C55A 50.8(16) . . . . ?
O1 Al1 O4 C59 -33.4(12) . . . . ?
O1 Al1 O4A C59A 78.3(18) . . . . ?
O1 C47 C48 F1 -47.3(8) . . . . ?
O1 C47 C48 F2 72.0(7) . . . . ?
O1 C47 C48 F3 -165.2(6) . . . . ?
O1 C47 C48A F1A 50.8(11) . . . . ?
O1 C47 C48A F2A 172.9(9) . . . . ?
O1 C47 C48A F3A -69.2(14) . . . . ?
O1 C47 C49 F4 -163.8(6) . . . . ?
O1 C47 C49 F5 -43.6(8) . . . . ?
O1 C47 C49 F6 72.9(9) . . . . ?
O1 C47 C49A F4A 160.9(9) . . . . ?
O1 C47 C49A F5A -79.4(10) . . . . ?
O1 C47 C49A F6A 38.2(10) . . . . ?
O1 C47 C50 F7 79.5(6) . . . . ?
O1 C47 C50 F8 -43.9(9) . . . . ?
O1 C47 C50 F9 -162.0(6) . . . . ?
O1 C47 C50A F7A 41.1(17) . . . . ?
O1 C47 C50A F8A -89.3(11) . . . . ?
O1 C47 C50A F9A 159.9(9) . . . . ?
O2 Al1 O1 C47 12.5(9) . . . . ?
O2 Al1 O3 C55 165.7(11) . . . . ?
O2 Al1 O4 C59 93.1(12) . . . . ?
O2 C51 C52 F10 82.5(9) . . . . ?
O2 C51 C52 F11 -42.8(12) . . . . ?
O2 C51 C52 F12 -158.9(9) . . . . ?
O2 C51 C53 F13 -46.3(9) . . . . ?
O2 C51 C53 F14 -162.8(7) . . . . ?
O2 C51 C53 F15 76.6(8) . . . . ?
O2 C51 C54 F16 -166.5(10) . . . . ?
O2 C51 C54 F17 75.0(11) . . . . ?
O2 C51 C54 F18 -44.3(10) . . . . ?
O2A Al1 O1 C47 22.0(10) . . . . ?
O2A Al1 O3A C55A -89.3(16) . . . . ?
O2A Al1 O4A C59A -170.6(18) . . . . ?
O2A C51 C52A F10A 50.8(14) . . . . ?
O2A C51 C52A F11A -70.4(15) . . . . ?
O2A C51 C52A F12A 178.0(12) . . . . ?
O2A C51 C53A F13A -65.5(13) . . . . ?
O2A C51 C53A F14A 179.1(12) . . . . ?
O2A C51 C53A F15A 63.1(12) . . . . ?
O2A C51 C54A F16A 166.8(13) . . . . ?
O2A C51 C54A F17A 44.0(19) . . . . ?
O2A C51 C54A F18A -78.5(13) . . . . ?
O3 Al1 O1 C47 -96.4(8) . . . . ?
O3 Al1 O2 C51 -80.5(17) . . . . ?
O3 Al1 O4 C59 -152.3(11) . . . . ?
O3 C55 C56 F19 158.6(8) . . . . ?
O3 C55 C56 F20 -83.9(9) . . . . ?
O3 C55 C56 F21 33.4(11) . . . . ?
O3 C55 C57 F22 161.3(9) . . . . ?
O3 C55 C57 F23 -73.0(10) . . . . ?
O3 C55 C57 F24 54.1(10) . . . . ?
O3 C55 C58 F25 167.5(8) . . . . ?
O3 C55 C58 F26 -71.0(10) . . . . ?
O3 C55 C58 F27 41.2(11) . . . . ?
O3A Al1 O1 C47 -123.0(9) . . . . ?
O3A Al1 O2A C51 -14(3) . . . . ?
O3A Al1 O4A C59A -46.1(18) . . . . ?
O3A C55A C56A F19A -165.2(13) . . . . ?
O3A C55A C56A F20A -42.7(16) . . . . ?
O3A C55A C56A F21A 79.2(15) . . . . ?
O3A C55A C57A F22A -170.4(12) . . . . ?
O3A C55A C57A F23A -40.3(15) . . . . ?
O3A C55A C57A F24A 69.6(16) . . . . ?
O3A C55A C58A F25A -177.5(11) . . . . ?
O3A C55A C58A F26A -49.0(16) . . . . ?
O3A C55A C58A F27A 68.3(15) . . . . ?
O4 Al1 O1 C47 143.8(8) . . . . ?
O4 Al1 O2 C51 38.5(19) . . . . ?
O4 Al1 O3 C55 40.8(12) . . . . ?
O4 C59 C60 F28 162.1(7) . . . . ?
O4 C59 C60 F29 -81.2(8) . . . . ?
O4 C59 C60 F30 41.6(10) . . . . ?
O4 C59 C61 F31 153.9(10) . . . . ?
O4 C59 C61 F32 -80.5(8) . . . . ?
O4 C59 C61 F33 35.7(11) . . . . ?
O4 C59 C62 F34 162.1(8) . . . . ?
O4 C59 C62 F35 41.9(10) . . . . ?
O4 C59 C62 F36 -77.9(9) . . . . ?
O4A Al1 O1 C47 123.1(8) . . . . ?
O4A Al1 O2A C51 95(2) . . . . ?
O4A Al1 O3A C55A 166.1(14) . . . . ?
O4A C59A C60A F28A 155.7(13) . . . . ?
O4A C59A C60A F29A -82.2(15) . . . . ?
O4A C59A C60A F30A 40.8(16) . . . . ?
O4A C59A C61A F31A 172.8(13) . . . . ?
O4A C59A C61A F32A -72.6(14) . . . . ?
O4A C59A C61A F33A 46.1(15) . . . . ?
O4A C59A C62A F34A 156.8(12) . . . . ?
O4A C59A C62A F35A 44.3(14) . . . . ?
O4A C59A C62A F36A -73.0(14) . . . . ?
C48 C47 C49 F4 72.7(8) . . . . ?
C48 C47 C49 F5 -167.2(6) . . . . ?
C48 C47 C49 F6 -50.6(9) . . . . ?
C48 C47 C50 F7 -164.7(6) . . . . ?
C48 C47 C50 F8 71.9(9) . . . . ?
C48 C47 C50 F9 -46.1(7) . . . . ?
C48A C47 C49A F4A 44.8(11) . . . . ?
C48A C47 C49A F5A 164.5(9) . . . . ?
C48A C47 C49A F6A -77.9(10) . . . . ?
C48A C47 C50A F7A 167.4(16) . . . . ?
C48A C47 C50A F8A 37.0(12) . . . . ?
C48A C47 C50A F9A -73.8(12) . . . . ?
C49 C47 C48 F1 81.3(8) . . . . ?
C49 C47 C48 F2 -159.4(7) . . . . ?
C49 C47 C48 F3 -36.6(8) . . . . ?
C49 C47 C50 F7 -47.6(7) . . . . ?
C49 C47 C50 F8 -170.9(9) . . . . ?
C49 C47 C50 F9 71.0(7) . . . . ?
C49A C47 C48A F1A 158.5(11) . . . . ?
C49A C47 C48A F2A -79.5(11) . . . . ?
C49A C47 C48A F3A 38.5(15) . . . . ?
C49A C47 C50A F7A -71.2(18) . . . . ?
C49A C47 C50A F8A 158.4(10) . . . . ?
C49A C47 C50A F9A 47.6(13) . . . . ?
C50 C47 C48 F1 -163.4(6) . . . . ?
C50 C47 C48 F2 -44.1(7) . . . . ?
C50 C47 C48 F3 78.7(7) . . . . ?
C50 C47 C49 F4 -42.1(8) . . . . ?
C50 C47 C49 F5 78.1(7) . . . . ?
C50 C47 C49 F6 -165.4(8) . . . . ?
C50A C47 C48A F1A -75.9(12) . . . . ?
C50A C47 C48A F2A 46.2(12) . . . . ?
C50A C47 C48A F3A 164.2(14) . . . . ?
C50A C47 C49A F4A -79.3(11) . . . . ?
C50A C47 C49A F5A 40.3(12) . . . . ?
C50A C47 C49A F6A 157.9(9) . . . . ?
C52 C51 C53 F13 74.7(8) . . . . ?
C52 C51 C53 F14 -41.8(8) . . . . ?
C52 C51 C53 F15 -162.5(7) . . . . ?
C52 C51 C54 F16 74.1(11) . . . . ?
C52 C51 C54 F17 -44.4(10) . . . . ?
C52 C51 C54 F18 -163.7(8) . . . . ?
C52A C51 C53A F13A 49.5(12) . . . . ?
C52A C51 C53A F14A -65.9(12) . . . . ?
C52A C51 C53A F15A 178.2(10) . . . . ?
C52A C51 C54A F16A 49.8(15) . . . . ?
C52A C51 C54A F17A -73.0(19) . . . . ?
C52A C51 C54A F18A 164.5(11) . . . . ?
C53 C51 C52 F10 -39.7(8) . . . . ?
C53 C51 C52 F11 -165.0(10) . . . . ?
C53 C51 C52 F12 78.9(10) . . . . ?
C53 C51 C54 F16 -45.8(11) . . . . ?
C53 C51 C54 F17 -164.3(9) . . . . ?
C53 C51 C54 F18 76.4(8) . . . . ?
C53A C51 C52A F10A -67.2(14) . . . . ?
C53A C51 C52A F11A 171.7(13) . . . . ?
C53A C51 C52A F12A 60.0(13) . . . . ?
C53A C51 C54A F16A -70.6(14) . . . . ?
C53A C51 C54A F17A 166.6(17) . . . . ?
C53A C51 C54A F18A 44.1(14) . . . . ?
C54 C51 C52 F10 -160.6(7) . . . . ?
C54 C51 C52 F11 74.1(11) . . . . ?
C54 C51 C52 F12 -42.0(11) . . . . ?
C54 C51 C53 F13 -163.1(7) . . . . ?
C54 C51 C53 F14 80.4(8) . . . . ?
C54 C51 C53 F15 -40.3(9) . . . . ?
C54A C51 C52A F10A 171.7(12) . . . . ?
C54A C51 C52A F11A 50.5(15) . . . . ?
C54A C51 C52A F12A -61.2(14) . . . . ?
C54A C51 C53A F13A 170.8(11) . . . . ?
C54A C51 C53A F14A 55.4(13) . . . . ?
C54A C51 C53A F15A -60.5(13) . . . . ?
C56 C55 C57 F22 32.3(11) . . . . ?
C56 C55 C57 F23 158.1(9) . . . . ?
C56 C55 C57 F24 -74.8(10) . . . . ?
C56 C55 C58 F25 -70.0(10) . . . . ?
C56 C55 C58 F26 51.4(10) . . . . ?
C56 C55 C58 F27 163.6(9) . . . . ?
C56A C55A C57A F22A 64.6(15) . . . . ?
C56A C55A C57A F23A -165.2(13) . . . . ?
C56A C55A C57A F24A -55.4(18) . . . . ?
C56A C55A C58A F25A -51.7(14) . . . . ?
C56A C55A C58A F26A 76.7(16) . . . . ?
C56A C55A C58A F27A -166.0(13) . . . . ?
C57 C55 C56 F19 -73.9(11) . . . . ?
C57 C55 C56 F20 43.5(10) . . . . ?
C57 C55 C56 F21 160.8(9) . . . . ?
C57 C55 C58 F25 48.6(11) . . . . ?
C57 C55 C58 F26 170.0(9) . . . . ?
C57 C55 C58 F27 -77.8(10) . . . . ?
C57A C55A C56A F19A -46.2(15) . . . . ?
C57A C55A C56A F20A 76.2(15) . . . . ?
C57A C55A C56A F21A -161.8(12) . . . . ?
C57A C55A C58A F25A 66.4(14) . . . . ?
C57A C55A C58A F26A -165.1(14) . . . . ?
C57A C55A C58A F27A -47.8(16) . . . . ?
C58 C55 C56 F19 39.6(11) . . . . ?
C58 C55 C56 F20 157.1(8) . . . . ?
C58 C55 C56 F21 -85.6(10) . . . . ?
C58 C55 C57 F22 -81.4(10) . . . . ?
C58 C55 C57 F23 44.4(10) . . . . ?
C58 C55 C57 F24 171.4(9) . . . . ?
C58A C55A C56A F19A 70.7(14) . . . . ?
C58A C55A C56A F20A -166.8(13) . . . . ?
C58A C55A C56A F21A -44.9(16) . . . . ?
C58A C55A C57A F22A -49.5(16) . . . . ?
C58A C55A C57A F23A 80.7(15) . . . . ?
C58A C55A C57A F24A -169.5(15) . . . . ?
C60 C59 C61 F31 35.7(11) . . . . ?
C60 C59 C61 F32 161.3(7) . . . . ?
C60 C59 C61 F33 -82.5(9) . . . . ?
C60 C59 C62 F34 -79.5(10) . . . . ?
C60 C59 C62 F35 160.3(8) . . . . ?
C60 C59 C62 F36 40.5(9) . . . . ?
C60A C59A C61A F31A 48.8(17) . . . . ?
C60A C59A C61A F32A 163.4(12) . . . . ?
C60A C59A C61A F33A -78.0(14) . . . . ?
C60A C59A C62A F34A -81.4(14) . . . . ?
C60A C59A C62A F35A 166.1(11) . . . . ?
C60A C59A C62A F36A 48.9(14) . . . . ?
C61 C59 C60 F28 -78.1(9) . . . . ?
C61 C59 C60 F29 38.6(9) . . . . ?
C61 C59 C60 F30 161.4(8) . . . . ?
C61 C59 C62 F34 40.8(11) . . . . ?
C61 C59 C62 F35 -79.4(9) . . . . ?
C61 C59 C62 F36 160.8(7) . . . . ?
C61A C59A C60A F28A -80.7(14) . . . . ?
C61A C59A C60A F29A 41.3(15) . . . . ?
C61A C59A C60A F30A 164.4(13) . . . . ?
C61A C59A C62A F34A 34.5(15) . . . . ?
C61A C59A C62A F35A -78.0(13) . . . . ?
C61A C59A C62A F36A 164.7(12) . . . . ?
C62 C59 C60 F28 42.4(9) . . . . ?
C62 C59 C60 F29 159.1(7) . . . . ?
C62 C59 C60 F30 -78.1(10) . . . . ?
C62 C59 C61 F31 -85.1(11) . . . . ?
C62 C59 C61 F32 40.5(9) . . . . ?
C62 C59 C61 F33 156.6(9) . . . . ?
C62A C59A C60A F28A 36.3(15) . . . . ?
C62A C59A C60A F29A 158.4(12) . . . . ?
C62A C59A C60A F30A -78.6(15) . . . . ?
C62A C59A C61A F31A -66.8(16) . . . . ?
C62A C59A C61A F32A 47.9(15) . . . . ?
C62A C59A C61A F33A 166.5(13) . . . . ?
Al2 O5 C63 C64 138.1(5) . . . . ?
Al2 O5 C63 C65 -103.2(6) . . . . ?
Al2 O5 C63 C66 17.7(8) . . . . ?
Al2 O6 C67 C68 163.4(5) . . . . ?
Al2 O6 C67 C68A 88.7(7) . . . . ?
Al2 O6 C67 C69 -79.2(7) . . . . ?
Al2 O6 C67 C69A -157.0(6) . . . . ?
Al2 O6 C67 C70 40.2(8) . . . . ?
Al2 O6 C67 C70A -30.8(9) . . . . ?
Al2 O7 C71 C72 51.4(7) . . . . ?
Al2 O7 C71 C73 170.4(4) . . . . ?
Al2 O7 C71 C74 -70.2(6) . . . . ?
Al2 O8 C75 C76 -99.7(6) . . . . ?
Al2 O8 C75 C77 21.6(7) . . . . ?
Al2 O8 C75 C78 141.5(5) . . . . ?
O5 Al2 O6 C67 -33.8(6) . . . . ?
O5 Al2 O7 C71 -163.7(5) . . . . ?
O5 Al2 O8 C75 -77.5(6) . . . . ?
O5 C63 C64 F37 162.6(4) . . . . ?
O5 C63 C64 F38 42.0(5) . . . . ?
O5 C63 C64 F39 -76.4(5) . . . . ?
O5 C63 C65 F40 164.9(4) . . . . ?
O5 C63 C65 F41 -74.7(5) . . . . ?
O5 C63 C65 F42 44.1(5) . . . . ?
O5 C63 C66 F43 40.1(5) . . . . ?
O5 C63 C66 F44 160.3(4) . . . . ?
O5 C63 C66 F45 -78.6(5) . . . . ?
O6 Al2 O5 C63 160.1(5) . . . . ?
O6 Al2 O7 C71 77.7(6) . . . . ?
O6 Al2 O8 C75 41.7(6) . . . . ?
O6 C67 C68 F46 40.2(9) . . . . ?
O6 C67 C68 F47 159.2(7) . . . . ?
O6 C67 C68 F48 -78.5(7) . . . . ?
O6 C67 C68A F46A 75.9(10) . . . . ?
O6 C67 C68A F47A -165.8(8) . . . . ?
O6 C67 C68A F48A -50.2(13) . . . . ?
O6 C67 C69 F49 -74.3(6) . . . . ?
O6 C67 C69 F50 164.1(6) . . . . ?
O6 C67 C69 F51 46.8(9) . . . . ?
O6 C67 C69A F49A -42.8(12) . . . . ?
O6 C67 C69A F50A -164.2(11) . . . . ?
O6 C67 C69A F51A 79.4(9) . . . . ?
O6 C67 C70 F52 -77.3(9) . . . . ?
O6 C67 C70 F53 163.8(7) . . . . ?
O6 C67 C70 F54 46.6(8) . . . . ?
O6 C67 C70A F52A -50.2(14) . . . . ?
O6 C67 C70A F53A -163.7(8) . . . . ?
O6 C67 C70A F54A 79.6(14) . . . . ?
O7 Al2 O5 C63 37.2(6) . . . . ?
O7 Al2 O6 C67 83.8(6) . . . . ?
O7 Al2 O8 C75 165.5(5) . . . . ?
O7 C71 C72 F55 40.8(5) . . . . ?
O7 C71 C72 F56 -78.2(5) . . . . ?
O7 C71 C72 F57 161.1(4) . . . . ?
O7 C71 C73 F58 -76.9(5) . . . . ?
O7 C71 C73 F59 162.3(4) . . . . ?
O7 C71 C73 F60 43.0(5) . . . . ?
O7 C71 C74 F61 -74.7(5) . . . . ?
O7 C71 C74 F62 44.2(5) . . . . ?
O7 C71 C74 F63 165.2(4) . . . . ?
O8 Al2 O5 C63 -80.8(6) . . . . ?
O8 Al2 O6 C67 -156.7(6) . . . . ?
O8 Al2 O7 C71 -41.8(6) . . . . ?
O8 C75 C76 F64 -73.3(5) . . . . ?
O8 C75 C76 F65 167.0(4) . . . . ?
O8 C75 C76 F66 45.4(5) . . . . ?
O8 C75 C77 F67 -78.4(5) . . . . ?
O8 C75 C77 F68 40.2(5) . . . . ?
O8 C75 C77 F69 160.6(4) . . . . ?
O8 C75 C78 F70 45.0(5) . . . . ?
O8 C75 C78 F71 166.1(4) . . . . ?
O8 C75 C78 F72 -74.2(5) . . . . ?
C64 C63 C65 F40 -77.1(5) . . . . ?
C64 C63 C65 F41 43.3(5) . . . . ?
C64 C63 C65 F42 162.2(4) . . . . ?
C64 C63 C66 F43 -79.7(5) . . . . ?
C64 C63 C66 F44 40.5(5) . . . . ?
C64 C63 C66 F45 161.6(4) . . . . ?
C65 C63 C64 F37 43.5(6) . . . . ?
C65 C63 C64 F38 -77.1(5) . . . . ?
C65 C63 C64 F39 164.6(4) . . . . ?
C65 C63 C66 F43 161.6(4) . . . . ?
C65 C63 C66 F44 -78.2(5) . . . . ?
C65 C63 C66 F45 42.9(5) . . . . ?
C66 C63 C64 F37 -74.7(5) . . . . ?
C66 C63 C64 F38 164.6(4) . . . . ?
C66 C63 C64 F39 46.3(5) . . . . ?
C66 C63 C65 F40 41.6(5) . . . . ?
C66 C63 C65 F41 162.0(4) . . . . ?
C66 C63 C65 F42 -79.2(5) . . . . ?
C68 C67 C69 F49 45.1(7) . . . . ?
C68 C67 C69 F50 -76.5(8) . . . . ?
C68 C67 C69 F51 166.2(8) . . . . ?
C68 C67 C70 F52 159.4(8) . . . . ?
C68 C67 C70 F53 40.6(9) . . . . ?
C68 C67 C70 F54 -76.6(8) . . . . ?
C68A C67 C69A F49A 71.1(12) . . . . ?
C68A C67 C69A F50A -50.3(12) . . . . ?
C68A C67 C69A F51A -166.8(9) . . . . ?
C68A C67 C70A F52A -167.9(13) . . . . ?
C68A C67 C70A F53A 78.6(10) . . . . ?
C68A C67 C70A F54A -38.0(15) . . . . ?
C69 C67 C68 F46 -78.7(9) . . . . ?
C69 C67 C68 F47 40.4(9) . . . . ?
C69 C67 C68 F48 162.6(6) . . . . ?
C69 C67 C70 F52 43.1(9) . . . . ?
C69 C67 C70 F53 -75.7(9) . . . . ?
C69 C67 C70 F54 167.1(7) . . . . ?
C69A C67 C68A F46A -37.3(11) . . . . ?
C69A C67 C68A F47A 81.0(10) . . . . ?
C69A C67 C68A F48A -163.4(13) . . . . ?
C69A C67 C70A F52A 70.2(14) . . . . ?
C69A C67 C70A F53A -43.3(11) . . . . ?
C69A C67 C70A F54A -160.0(13) . . . . ?
C70 C67 C68 F46 164.6(8) . . . . ?
C70 C67 C68 F47 -76.3(9) . . . . ?
C70 C67 C68 F48 45.9(8) . . . . ?
C70 C67 C69 F49 163.4(6) . . . . ?
C70 C67 C69 F50 41.8(8) . . . . ?
C70 C67 C69 F51 -75.5(9) . . . . ?
C70A C67 C68A F46A -164.2(9) . . . . ?
C70A C67 C68A F47A -45.9(11) . . . . ?
C70A C67 C68A F48A 69.7(14) . . . . ?
C70A C67 C69A F49A -165.7(11) . . . . ?
C70A C67 C69A F50A 72.9(13) . . . . ?
C70A C67 C69A F51A -43.5(11) . . . . ?
C72 C71 C73 F58 43.8(5) . . . . ?
C72 C71 C73 F59 -77.0(5) . . . . ?
C72 C71 C73 F60 163.6(4) . . . . ?
C72 C71 C74 F61 162.5(4) . . . . ?
C72 C71 C74 F62 -78.6(5) . . . . ?
C72 C71 C74 F63 42.4(5) . . . . ?
C73 C71 C72 F55 -78.0(4) . . . . ?
C73 C71 C72 F56 163.1(4) . . . . ?
C73 C71 C72 F57 42.3(5) . . . . ?
C73 C71 C74 F61 44.2(5) . . . . ?
C73 C71 C74 F62 163.1(4) . . . . ?
C73 C71 C74 F63 -75.9(5) . . . . ?
C74 C71 C72 F55 163.3(4) . . . . ?
C74 C71 C72 F56 44.3(5) . . . . ?
C74 C71 C72 F57 -76.4(5) . . . . ?
C74 C71 C73 F58 162.7(4) . . . . ?
C74 C71 C73 F59 41.9(5) . . . . ?
C74 C71 C73 F60 -77.5(5) . . . . ?
C76 C75 C77 F67 43.3(5) . . . . ?
C76 C75 C77 F68 161.9(4) . . . . ?
C76 C75 C77 F69 -77.7(5) . . . . ?
C76 C75 C78 F70 -74.0(5) . . . . ?
C76 C75 C78 F71 47.0(5) . . . . ?
C76 C75 C78 F72 166.8(4) . . . . ?
C77 C75 C76 F64 163.6(4) . . . . ?
C77 C75 C76 F65 43.9(5) . . . . ?
C77 C75 C76 F66 -77.7(5) . . . . ?
C77 C75 C78 F70 166.6(4) . . . . ?
C77 C75 C78 F71 -72.3(5) . . . . ?
C77 C75 C78 F72 47.5(5) . . . . ?
C78 C75 C76 F64 44.1(5) . . . . ?
C78 C75 C76 F65 -75.5(5) . . . . ?
C78 C75 C76 F66 162.8(4) . . . . ?
C78 C75 C77 F67 162.9(4) . . . . ?
C78 C75 C77 F68 -78.5(5) . . . . ?
C78 C75 C77 F69 41.9(5) . . . . ?
